data_7706513
loop_
_publ_author_name
'Lin, Chang-Gen'
'Hutin, Marie'
'Busche, Christoph'
'Bell, Nicola L.'
'Long, De-Liang'
'Cronin, Leroy'

_publ_section_title
;
 Elucidating the paramagnetic interactions of an inorganic-organic hybrid
 radical-functionalized Mn-Anderson cluster.
;
_journal_issue 7
_journal_name_full 'Dalton transactions (Cambridge, England : 2003)'
_journal_page_first 2350
_journal_page_last 2353
_journal_paper_doi 10.1039/d0dt04149a
_journal_volume 50
_journal_year 2021
_chemical_formula_moiety '3(C16 H36 N +), C10 H18 Al Mo6 O26 3-, C3 H7 N O'
_chemical_formula_sum 'C61 H133 Al Mo6 N4 O27'
_chemical_formula_weight 1957.33
_space_group_crystal_system monoclinic
_space_group_IT_number 14
_space_group_name_Hall '-P 2yn'
_space_group_name_H-M_alt 'P 1 21/n 1'
_atom_sites_solution_hydrogens geom
_audit_creation_date 2020-05-04
_audit_creation_method
;
Olex2 1.2
(compiled 2018.05.29 svn.r3508 for OlexSys, GUI svn.r5506)
;
_audit_update_record
;
2020-05-06 deposited with the CCDC.	2021-01-26 downloaded from the CCDC.
;
_cell_angle_alpha 90
_cell_angle_beta 90.0190(10)
_cell_angle_gamma 90
_cell_formula_units_Z 8
_cell_length_a 15.4262(2)
_cell_length_b 54.1958(7)
_cell_length_c 23.3363(3)
_cell_measurement_reflns_used 51243
_cell_measurement_temperature 150.00(10)
_cell_measurement_theta_max 25.9010
_cell_measurement_theta_min 2.2940
_cell_volume 19510.0(4)
_computing_cell_refinement 'CrysAlisPro 1.171.41.34a (Rigaku OD, 2019)'
_computing_data_collection 'CrysAlisPro 1.171.41.34a (Rigaku OD, 2019)'
_computing_data_reduction 'CrysAlisPro 1.171.41.34a (Rigaku OD, 2019)'
_computing_molecular_graphics 'Olex2 (Dolomanov et al., 2009)'
_computing_publication_material 'Olex2 (Dolomanov et al., 2009)'
_computing_structure_refinement 'ShelXL (Sheldrick, 2015)'
_computing_structure_solution 'SHELXT 2018/2 (Sheldrick, 2018)'
_diffrn_ambient_environment N~2~
_diffrn_ambient_temperature 150.00(10)
_diffrn_detector 'Hybrid Pixel Array Detector'
_diffrn_detector_area_resol_mean 10.0000
_diffrn_detector_type HyPix-Arc
_diffrn_measured_fraction_theta_full 0.999
_diffrn_measured_fraction_theta_max 0.998
_diffrn_measurement_details
;
List of Runs (angles in degrees, time in seconds):

  # Type    Start    End  Width  t~exp~   \w     \q     \k     \f   Frames
#--------------------------------------------------------------------------
  1  \w    -18.00  36.00   0.40    5.00    --   -1.81 -99.00  90.00  135
  2  \w    -65.00  17.00   0.40    5.00    --   -1.81 -57.00 -60.00  205
  3  \w    -64.00  20.00   0.40    5.00    --   -0.69 -57.00   0.00  210
  4  \w    -18.00  38.00   0.40    5.00    --   -0.69 -99.00 150.00  140
  5  \w    -69.00 -43.80   0.40    5.00    --   -0.69 -37.00-120.00   63
  6  \w    -65.00  17.00   0.40    5.00    --   -1.81 -57.00-150.00  205
;
_diffrn_measurement_device 'four-circle diffractometer'
_diffrn_measurement_device_type 'XtaLAB Synergy R, HyPix-Arc'
_diffrn_measurement_method '\w scans'
_diffrn_orient_matrix_type 'CrysAlisPro convention (1999,Acta A55,543-557)'
_diffrn_orient_matrix_UB_11 -0.0454905000
_diffrn_orient_matrix_UB_12 0.0007675000
_diffrn_orient_matrix_UB_13 0.0041063000
_diffrn_orient_matrix_UB_21 -0.0064857000
_diffrn_orient_matrix_UB_22 -0.0013952000
_diffrn_orient_matrix_UB_23 -0.0299209000
_diffrn_orient_matrix_UB_31 -0.0020051000
_diffrn_orient_matrix_UB_32 -0.0129857000
_diffrn_orient_matrix_UB_33 0.0034385000
_diffrn_radiation_monochromator mirror
_diffrn_radiation_probe x-ray
_diffrn_radiation_type MoK\a
_diffrn_radiation_wavelength 0.71073
_diffrn_reflns_av_R_equivalents 0.0481
_diffrn_reflns_av_unetI/netI 0.0329
_diffrn_reflns_Laue_measured_fraction_full 0.999
_diffrn_reflns_Laue_measured_fraction_max 0.998
_diffrn_reflns_limit_h_max 18
_diffrn_reflns_limit_h_min -18
_diffrn_reflns_limit_k_max 66
_diffrn_reflns_limit_k_min -62
_diffrn_reflns_limit_l_max 28
_diffrn_reflns_limit_l_min -28
_diffrn_reflns_number 225200
_diffrn_reflns_point_group_measured_fraction_full 0.999
_diffrn_reflns_point_group_measured_fraction_max 0.998
_diffrn_reflns_theta_full 25.242
_diffrn_reflns_theta_max 25.705
_diffrn_reflns_theta_min 2.255
_diffrn_source 'micro-focus sealed X-ray tube'
_diffrn_source_type 'Mova (Mo) X-ray Source'
_exptl_absorpt_coefficient_mu 0.819
_exptl_absorpt_correction_T_max 1.000
_exptl_absorpt_correction_T_min 0.832
_exptl_absorpt_correction_type gaussian
_exptl_absorpt_process_details
;
CrysAlisPro 1.171.41.34a (Rigaku Oxford Diffraction, 2019)
Numerical absorption correction based on gaussian integration over
			a multifaceted crystal model
Empirical absorption correction using spherical harmonics,
 implemented in SCALE3 ABSPACK scaling algorithm.
;
_exptl_crystal_colour colourless
_exptl_crystal_colour_primary colourless
_exptl_crystal_density_diffrn 1.333
_exptl_crystal_description block
_exptl_crystal_F_000 8064
_exptl_crystal_size_max 0.1
_exptl_crystal_size_mid 0.1
_exptl_crystal_size_min 0.05
_refine_diff_density_max 0.965
_refine_diff_density_min -0.980
_refine_diff_density_rms 0.121
_refine_ls_extinction_method none
_refine_ls_goodness_of_fit_ref 1.016
_refine_ls_hydrogen_treatment constr
_refine_ls_matrix_type full
_refine_ls_number_parameters 1409
_refine_ls_number_reflns 37058
_refine_ls_number_restraints 33
_refine_ls_restrained_S_all 1.017
_refine_ls_R_factor_all 0.1044
_refine_ls_R_factor_gt 0.0786
_refine_ls_shift/su_max 0.002
_refine_ls_shift/su_mean 0.000
_refine_ls_structure_factor_coef Fsqd
_refine_ls_weighting_details 'w=1/[\s^2^(Fo^2^)+(0.0690P)^2^+172.7064P] where P=(Fo^2^+2Fc^2^)/3'
_refine_ls_weighting_scheme calc
_refine_ls_wR_factor_gt 0.2001
_refine_ls_wR_factor_ref 0.2200
_reflns_Friedel_coverage 0.000
_reflns_number_gt 25372
_reflns_number_total 37058
_reflns_threshold_expression 'I > 2\s(I)'
_cod_data_source_file d0dt04149a2.cif
_cod_data_source_block cgl0111_sq
_cod_depositor_comments 'Adding full bibliography for 7706508--7706513.cif.'
_cod_database_code 7706513
_shelx_shelxl_version_number 2018/3
_chemical_oxdiff_formula 'Mo6 Al O30 N10 C90 H200'
_shelx_space_group_comment
;
The symmetry employed for this shelxl refinement is uniquely defined
by the following loop, which should always be used as a source of
symmetry information in preference to the above space-group names.
They are only intended as comments.
;
_shelx_estimated_absorpt_t_max 0.960
_shelx_estimated_absorpt_t_min 0.923
_diffrn_oxdiff_digest_frames
;
018e1fef1db804fa6ef01797cdbb3f13ea0095899e0
;
_reflns_odcompleteness_completeness 92.90
_reflns_odcompleteness_iscentric 1
_reflns_odcompleteness_theta 26.32
_olex2_refinement_description
;
1. Fixed Uiso
 At 1.2 times of:
  All C(H) groups, All C(H,H) groups
 At 1.5 times of:
  All C(H,H,H) groups, All O(H) groups
2. Restrained distances
 C10-O26 = C10-O26'
 1.4 with sigma of 0.02
 C23-C24
 1.5 with sigma of 0.02
 C46-C47 = C47-C48
 1.5 with sigma of 0.02
 N3-C61 = C61-C62 = C62-C63 = C63-C64
 1.5 with sigma of 0.02
 C66-C67
 1.5 with sigma of 0.02
 C73-C74
 1.5 with sigma of 0.02
 C78-C79 = C79-C80 = C82-C83 = C83-C84
 1.5 with sigma of 0.02
 N5-C85 = C85-C86 = C86-C87 = C87-C88
 1.5 with sigma of 0.02
 N5-C89 = C89-C90 = C90-C91 = C91-C92
 1.5 with sigma of 0.02
 N5-C93 = C93-C94 = C94-C95 = C95-C96
 1.5 with sigma of 0.02
 N5-C97 = C97-C98 = C98-C99 = C99-C100
 1.5 with sigma of 0.02
 N6-C102 = N6-C103
 1.5 with sigma of 0.02
3. Others
 Fixed Sof: O26(0.5) H26(0.5) O26'(0.5) H26'(0.5) C24(0.5) H24A(0.5) H24B(0.5)
 H24C(0.5) C28(0.5) H28A(0.5) H28B(0.5) H28C(0.5) C31(0.5) H31A(0.5) H31B(0.5)
 C32(0.5) H32A(0.5) H32B(0.5) H32C(0.5) C36(0.5) H36A(0.5) H36B(0.5) H36C(0.5)
 C40(0.5) H40A(0.5) H40B(0.5) H40C(0.5) C44(0.5) H44A(0.5) H44B(0.5) H44C(0.5)
 C47(0.5) H47A(0.5) H47B(0.5) C48(0.5) H48A(0.5) H48B(0.5) H48C(0.5) C51(0.5)
 H51A(0.5) H51B(0.5) C52(0.5) H52A(0.5) H52B(0.5) H52C(0.5) C55(0.5) H55A(0.5)
 H55B(0.5) C56(0.5) H56A(0.5) H56B(0.5) H56C(0.5) C64(0.5) H64A(0.5) H64B(0.5)
 H64C(0.5) C67(0.5) H67(0.5) C68(0.5) H68A(0.5) H68B(0.5) H68C(0.5) C72(0.5)
 H72A(0.5) H72B(0.5) H72C(0.5) C74(0.5) H74A(0.5) H74B(0.5) C75(0.5) H75A(0.5)
 H75B(0.5) C76(0.5) H76A(0.5) H76B(0.5) H76C(0.5) C80(0.5) H80A(0.5) H80B(0.5)
 H80C(0.5) C83(0.5) H83A(0.5) H83B(0.5) C84(0.5) H84A(0.5) H84B(0.5) H84C(0.5)
 C85(0.5) H85A(0.5) H85B(0.5) C86(0.5) H86A(0.5) H86B(0.5) C87(0.5) H87A(0.5)
 H87B(0.5) C88(0.5) H88A(0.5) H88B(0.5) H88C(0.5) C92(0.5) H92A(0.5) H92B(0.5)
 H92C(0.5) C94(0.5) H94A(0.5) H94B(0.5) C95(0.5) H95A(0.5) H95B(0.5) C96(0.5)
 H96A(0.5) H96B(0.5) H96C(0.5) C98(0.5) H98A(0.5) H98B(0.5) C99(0.5) H99A(0.5)
 H99B(0.5) C100(0.5) H10A(0.5) H10B(0.5) H10C(0.5) C102(0.5) H10D(0.5)
 H10E(0.5) H10F(0.5)
4.a Ternary CH refined with riding coordinates:
 C10(H10)
4.b Secondary CH2 refined with riding coordinates:
 C1(H1A,H1B), C2(H2A,H2B), C3(H3A,H3B), C5(H5A,H5B), C6(H6A,H6B), C7(H7A,H7B),
 C8(H8A,H8B), C12(H12A,H12B), C13(H13A,H13B), C14(H14A,H14B), C15(H15A,H15B),
 C17(H17A,H17B), C18(H18A,H18B), C19(H19A,H19B), C20(H20A,H20B), C21(H21A,H21B),
  C22(H22A,H22B), C23(H23A,H23B), C25(H25A,H25B), C26(H26A,H26B), C27(H27A,
 H27B), C29(H29A,H29B), C30(H30A,H30B), C31(H31A,H31B), C33(H33A,H33B),
 C34(H34A,H34B), C35(H35A,H35B), C37(H37A,H37B), C38(H38A,H38B), C39(H39A,H39B),
  C41(H41A,H41B), C42(H42A,H42B), C43(H43A,H43B), C45(H45A,H45B), C46(H46A,
 H46B), C47(H47A,H47B), C49(H49A,H49B), C50(H50A,H50B), C51(H51A,H51B),
 C53(H53A,H53B), C54(H54A,H54B), C55(H55A,H55B), C57(H57A,H57B), C58(H58A,H58B),
  C59(H59A,H59B), C61(H61A,H61B), C62(H62A,H62B), C63(H63A,H63B), C65(H65A,
 H65B), C66(H66A,H66B), C69(H69A,H69B), C70(H70A,H70B), C71(H71A,H71B),
 C73(H73A,H73B), C74(H74A,H74B), C75(H75A,H75B), C77(H77A,H77B), C78(H78A,H78B),
  C79(H79A,H79B), C81(H81A,H81B), C82(H82A,H82B), C83(H83A,H83B), C85(H85A,
 H85B), C86(H86A,H86B), C87(H87A,H87B), C89(H89A,H89B), C90(H90A,H90B),
 C91(H91A,H91B), C94(H94A,H94B), C95(H95A,H95B), C98(H98A,H98B), C99(H99A,H99B)
4.c Aromatic/amide H refined with riding coordinates:
 C67(H67), C101(H101)
4.d Idealised Me refined as rotating group:
 C24(H24A,H24B,H24C), C28(H28A,H28B,H28C), C32(H32A,H32B,H32C), C36(H36A,H36B,
 H36C), C40(H40A,H40B,H40C), C44(H44A,H44B,H44C), C48(H48A,H48B,H48C), C52(H52A,
 H52B,H52C), C56(H56A,H56B,H56C), C60(H60A,H60B,H60C), C64(H64A,H64B,H64C),
 C68(H68A,H68B,H68C), C72(H72A,H72B,H72C), C76(H76A,H76B,H76C), C80(H80A,H80B,
 H80C), C84(H84A,H84B,H84C), C88(H88A,H88B,H88C), C92(H92A,H92B,H92C), C96(H96A,
 H96B,H96C), C100(H10A,H10B,H10C), C102(H10D,H10E,H10F), C103(H10G,H10H,H10I)
4.e Idealised tetrahedral OH refined as rotating group:
 O13(H13), O26(H26), O26'(H26'), O51(H51), O52(H52)
;
_platon_squeeze_void_probe_radius 1.20
_olex2_submission_special_instructions 'No special instructions were received'
_oxdiff_exptl_absorpt_empirical_details
;
Empirical correction (ABSPACK) includes:
- Absorption correction using spherical harmonics
- Frame scaling
;
_oxdiff_exptl_absorpt_empirical_full_max 1.059
_oxdiff_exptl_absorpt_empirical_full_min 0.936

loop_
_space_group_symop_operation_xyz
'x, y, z'
'-x+1/2, y+1/2, -z+1/2'
'-x, -y, -z'
'x-1/2, -y-1/2, z-1/2'

loop_
_atom_site_label
_atom_site_type_symbol
_atom_site_fract_x
_atom_site_fract_y
_atom_site_fract_z
_atom_site_U_iso_or_equiv
_atom_site_adp_type
_atom_site_occupancy
_atom_site_site_symmetry_order
_atom_site_calc_flag
_atom_site_refinement_flags_posn
_atom_site_refinement_flags_adp
_atom_site_refinement_flags_occupancy
_atom_site_disorder_assembly
_atom_site_disorder_group
Mo1 Mo 0.40318(5) 0.54548(2) 0.07102(4) 0.0560(2) Uani 1 1 d . . . . .
Mo2 Mo 0.50002(5) 0.50000(2) 0.14228(3) 0.0614(2) Uani 1 1 d . . . . .
Mo3 Mo 0.40326(5) 0.54548(2) -0.07098(4) 0.0558(2) Uani 1 1 d . . . . .
Mo4 Mo 0.87973(5) 0.45940(2) 0.42865(3) 0.0528(2) Uani 1 1 d . . . . .
Mo5 Mo 0.87969(5) 0.45942(2) 0.57125(3) 0.0528(2) Uani 1 1 d . . . . .
Mo6 Mo 1.00000(5) 0.50000(2) 0.35691(3) 0.05213(19) Uani 1 1 d . . . . .
Mo7 Mo 0.96234(4) 0.29525(2) 0.57127(3) 0.04122(16) Uani 1 1 d . . . . .
Mo8 Mo 0.96237(4) 0.29524(2) 0.42867(3) 0.04137(16) Uani 1 1 d . . . . .
Mo9 Mo 0.86088(5) 0.25055(2) 0.35739(3) 0.04880(18) Uani 1 1 d . . . . .
Mo10 Mo 0.75952(4) 0.20578(2) 0.42859(3) 0.04252(16) Uani 1 1 d . . . . .
Mo11 Mo 0.75953(4) 0.20580(2) 0.57134(3) 0.04256(16) Uani 1 1 d . . . . .
Mo12 Mo 0.86087(5) 0.25056(2) 0.64259(3) 0.04867(18) Uani 1 1 d . . . . .
Al1 Al 0.500000 0.500000 0.000000 0.0303(6) Uani 1 2 d S T P . .
Al2 Al 1.000000 0.500000 0.500000 0.0309(6) Uani 1 2 d S T P . .
Al3 Al 0.86055(11) 0.25051(3) 0.50003(8) 0.0261(4) Uani 1 1 d . . . . .
O1 O 0.2954(4) 0.55264(13) 0.0712(3) 0.0756(19) Uani 1 1 d . . . . .
O2 O 0.4513(5) 0.56569(13) 0.1165(3) 0.086(2) Uani 1 1 d . . . . .
O3 O 0.3962(3) 0.51668(12) 0.1181(2) 0.0578(15) Uani 1 1 d . . . . .
O4 O 0.5311(3) 0.52234(9) 0.0581(2) 0.0452(12) Uani 1 1 d . . . . .
O5 O 0.5459(5) 0.52192(16) 0.1859(3) 0.092(3) Uani 1 1 d . . . . .
O6 O 0.4541(5) 0.47839(17) 0.1861(3) 0.095(3) Uani 1 1 d . . . . .
O7 O 0.6036(3) 0.48332(12) 0.1180(2) 0.0566(15) Uani 1 1 d . . . . .
O8 O 0.4505(5) 0.56585(13) -0.1164(3) 0.085(2) Uani 1 1 d . . . . .
O9 O 0.2953(4) 0.55283(13) -0.0714(3) 0.077(2) Uani 1 1 d . . . . .
O10 O 0.4398(4) 0.55943(9) 0.0002(3) 0.0593(15) Uani 1 1 d . . . . .
O11 O 0.3898(3) 0.51498(8) 0.0001(2) 0.0394(11) Uani 1 1 d . . . . .
O12 O 0.4693(3) 0.47747(9) 0.0581(2) 0.0428(12) Uani 1 1 d . . . . .
O13 O 0.2578(6) 0.43332(15) -0.0007(6) 0.127(4) Uani 1 1 d . . . . .
H13 H 0.290866 0.429009 0.026119 0.190 Uiso 1 1 calc GR . . . .
O14 O 0.7699(5) 0.45629(14) 0.4292(3) 0.082(2) Uani 1 1 d . . . . .
O15 O 0.9160(5) 0.43696(11) 0.3837(3) 0.078(2) Uani 1 1 d . . . . .
O16 O 0.9103(4) 0.44406(9) 0.4999(2) 0.0535(14) Uani 1 1 d . . . . .
O17 O 0.9162(5) 0.43691(12) 0.6159(3) 0.081(2) Uani 1 1 d . . . . .
O18 O 0.7691(4) 0.45669(14) 0.5704(3) 0.082(2) Uani 1 1 d . . . . .
O19 O 0.8825(3) 0.49002(9) 0.5002(2) 0.0426(12) Uani 1 1 d . . . . .
O20 O 1.0182(3) 0.47657(9) 0.5583(2) 0.0413(11) Uani 1 1 d . . . . .
O21 O 1.0183(3) 0.47659(9) 0.4417(2) 0.0407(11) Uani 1 1 d . . . . .
O22 O 0.8890(4) 0.48812(10) 0.3810(2) 0.0530(14) Uani 1 1 d . . . . .
O23 O 0.9670(5) 0.52325(12) 0.3131(3) 0.074(2) Uani 1 1 d . . . . .
O24 O 1.0328(5) 0.47685(12) 0.3130(3) 0.076(2) Uani 1 1 d . . . . .
O25 O 0.8882(4) 0.48817(10) 0.6189(2) 0.0542(14) Uani 1 1 d . . . . .
O26 O 0.7244(12) 0.5524(3) 0.5430(8) 0.113(6) Uani 0.5 1 d D . . . .
H26 H 0.676514 0.558414 0.533143 0.169 Uiso 0.5 1 calc GR . . . .
O26' O 0.7252(12) 0.5523(4) 0.4566(8) 0.118(7) Uani 0.5 1 d D . . . .
H26' H 0.684391 0.562446 0.460505 0.178 Uiso 0.5 1 calc GR . . . .
O27 O 0.8323(3) 0.27310(9) 0.5582(2) 0.0362(10) Uani 1 1 d . . . . .
O28 O 0.9660(3) 0.26641(10) 0.6188(2) 0.0484(13) Uani 1 1 d . . . . .
O29 O 0.9168(4) 0.31610(11) 0.6167(2) 0.0601(15) Uani 1 1 d . . . . .
O30 O 1.0711(4) 0.30153(11) 0.5709(3) 0.0581(15) Uani 1 1 d . . . . .
O31 O 0.9258(3) 0.30951(9) 0.4994(2) 0.0431(12) Uani 1 1 d . . . . .
O32 O 0.9722(3) 0.26489(8) 0.5000(2) 0.0353(10) Uani 1 1 d . . . . .
O33 O 1.0708(4) 0.30174(11) 0.4290(3) 0.0564(14) Uani 1 1 d . . . . .
O34 O 0.9163(4) 0.31602(11) 0.3836(3) 0.0619(16) Uani 1 1 d . . . . .
O35 O 0.8320(3) 0.27328(9) 0.44167(19) 0.0356(10) Uani 1 1 d . . . . .
O36 O 0.9661(3) 0.26627(10) 0.3812(2) 0.0488(13) Uani 1 1 d . . . . .
O37 O 0.8171(4) 0.27238(13) 0.3136(3) 0.0708(18) Uani 1 1 d . . . . .
O38 O 0.9038(4) 0.22872(13) 0.3135(3) 0.0716(19) Uani 1 1 d . . . . .
O39 O 0.8895(3) 0.22791(9) 0.4414(2) 0.0387(11) Uani 1 1 d . . . . .
O40 O 0.7551(3) 0.23482(10) 0.3814(2) 0.0469(13) Uani 1 1 d . . . . .
O41 O 0.8050(4) 0.18507(11) 0.3835(3) 0.0663(17) Uani 1 1 d . . . . .
O42 O 0.6523(3) 0.19947(10) 0.4287(2) 0.0501(13) Uani 1 1 d . . . . .
O43 O 0.7965(3) 0.19163(9) 0.4996(2) 0.0464(12) Uani 1 1 d . . . . .
O44 O 0.7489(3) 0.23648(8) 0.50009(19) 0.0321(10) Uani 1 1 d . . . . .
O45 O 0.6518(3) 0.19959(11) 0.5717(2) 0.0522(14) Uani 1 1 d . . . . .
O46 O 0.8053(4) 0.18495(11) 0.6172(3) 0.0658(17) Uani 1 1 d . . . . .
O47 O 0.8894(3) 0.22793(9) 0.5584(2) 0.0379(11) Uani 1 1 d . . . . .
O48 O 0.7556(3) 0.23469(10) 0.6190(2) 0.0472(13) Uani 1 1 d . . . . .
O49 O 0.9041(4) 0.22881(13) 0.6864(3) 0.0710(19) Uani 1 1 d . . . . .
O50 O 0.8173(4) 0.27226(13) 0.6866(2) 0.0674(17) Uani 1 1 d . . . . .
O51 O 1.0967(4) 0.18195(13) 0.4992(5) 0.096(3) Uani 1 1 d . . . . .
H51 H 1.136966 0.175061 0.517418 0.143 Uiso 1 1 calc GR . . . .
O52 O 0.6314(4) 0.32058(11) 0.5009(3) 0.0723(19) Uani 1 1 d . . . . .
H52 H 0.612277 0.326895 0.470542 0.108 Uiso 1 1 calc GR . . . .
O53 O 0.2754(11) 0.1725(3) 0.5036(7) 0.202(6) Uiso 1 1 d . . . . .
N1 N 0.6148(7) 0.2168(2) 0.7498(4) 0.103(3) Uani 1 1 d . . . . .
N2 N 0.6162(7) 0.2168(2) 0.2483(4) 0.105(4) Uani 1 1 d . . . . .
N3 N 0.7452(7) 0.4666(3) 0.7512(5) 0.116(4) Uani 1 1 d D . . . .
N4 N 0.7463(7) 0.4664(3) 0.2489(5) 0.114(4) Uani 1 1 d . . . . .
N5 N 0.8053(8) 0.3765(2) 0.4965(5) 0.125(4) Uiso 1 1 d D . . . .
N6 N 0.4102(10) 0.1900(3) 0.4973(6) 0.143(5) Uiso 1 1 d D . . . .
C1 C 0.3158(4) 0.49952(14) 0.0001(4) 0.0464(18) Uani 1 1 d . . . . .
H1A H 0.280086 0.503358 -0.033952 0.056 Uiso 1 1 calc R . . . .
H1B H 0.280640 0.503227 0.034555 0.056 Uiso 1 1 calc R . . . .
C2 C 0.6136(5) 0.53509(17) 0.0553(4) 0.062(2) Uani 1 1 d . . . . .
H2A H 0.649041 0.530778 0.089206 0.075 Uiso 1 1 calc R . . . .
H2B H 0.603762 0.553144 0.055642 0.075 Uiso 1 1 calc R . . . .
C3 C 0.3874(5) 0.46456(16) 0.0558(4) 0.059(2) Uani 1 1 d . . . . .
H3A H 0.352143 0.468748 0.089916 0.071 Uiso 1 1 calc R . . . .
H3B H 0.397601 0.446523 0.055876 0.071 Uiso 1 1 calc R . . . .
C4 C 0.3374(5) 0.47219(16) -0.0002(4) 0.056(2) Uani 1 1 d . . . . .
C5 C 0.2480(6) 0.4591(2) 0.0000(6) 0.086(3) Uani 1 1 d . . . . .
H5A H 0.215320 0.464027 0.034649 0.103 Uiso 1 1 calc R . . . .
H5B H 0.214353 0.464335 -0.033998 0.103 Uiso 1 1 calc R . . . .
C6 C 0.9076(6) 0.53943(15) 0.4457(4) 0.058(2) Uani 1 1 d . . . . .
H6A H 0.870016 0.536775 0.411893 0.070 Uiso 1 1 calc R . . . .
H6B H 0.927489 0.556802 0.444968 0.070 Uiso 1 1 calc R . . . .
C7 C 0.8177(5) 0.50871(17) 0.4995(4) 0.062(2) Uani 1 1 d . . . . .
H7A H 0.779602 0.506528 0.533276 0.075 Uiso 1 1 calc R . . . .
H7B H 0.781593 0.506604 0.464781 0.075 Uiso 1 1 calc R . . . .
C8 C 1.0922(6) 0.46039(16) 0.4460(4) 0.061(2) Uani 1 1 d . . . . .
H8A H 1.129636 0.462743 0.412028 0.074 Uiso 1 1 calc R . . . .
H8B H 1.071794 0.443065 0.445921 0.074 Uiso 1 1 calc R . . . .
C9 C 0.8546(6) 0.53510(16) 0.5002(4) 0.058(2) Uani 1 1 d . . . . .
C10 C 0.7799(8) 0.5545(3) 0.5005(6) 0.101(4) Uani 1 1 d D . . . .
H10 H 0.805238 0.571482 0.500730 0.121 Uiso 1 1 calc R . . . .
C11 C 1.0214(4) 0.22169(14) 0.4999(4) 0.0457(18) Uani 1 1 d . . . . .
C12 C 0.9708(5) 0.21428(15) 0.5541(4) 0.0491(19) Uani 1 1 d . . . . .
H12A H 0.958464 0.196359 0.552992 0.059 Uiso 1 1 calc R . . . .
H12B H 1.006784 0.217638 0.588371 0.059 Uiso 1 1 calc R . . . .
C13 C 0.9711(5) 0.21461(15) 0.4454(4) 0.050(2) Uani 1 1 d . . . . .
H13A H 1.007046 0.218351 0.411368 0.060 Uiso 1 1 calc R . . . .
H13B H 0.959519 0.196648 0.445744 0.060 Uiso 1 1 calc R . . . .
C14 C 1.0473(4) 0.24882(13) 0.5003(3) 0.0389(16) Uani 1 1 d . . . . .
H14A H 1.082616 0.252244 0.534813 0.047 Uiso 1 1 calc R . . . .
H14B H 1.083423 0.252367 0.466197 0.047 Uiso 1 1 calc R . . . .
C15 C 1.1097(5) 0.20768(16) 0.4993(5) 0.063(2) Uani 1 1 d . . . . .
H15A H 1.143100 0.212488 0.464859 0.075 Uiso 1 1 calc R . . . .
H15B H 1.143942 0.212403 0.533520 0.075 Uiso 1 1 calc R . . . .
C16 C 0.6995(4) 0.27985(13) 0.4997(3) 0.0407(16) Uani 1 1 d . . . . .
C17 C 0.6715(4) 0.25261(13) 0.4998(3) 0.0413(17) Uani 1 1 d . . . . .
H17A H 0.635762 0.249220 0.534180 0.050 Uiso 1 1 calc R . . . .
H17B H 0.635962 0.249115 0.465461 0.050 Uiso 1 1 calc R . . . .
C18 C 0.7516(4) 0.28681(15) 0.5533(3) 0.0429(17) Uani 1 1 d . . . . .
H18A H 0.764712 0.304683 0.552147 0.051 Uiso 1 1 calc R . . . .
H18B H 0.715681 0.283645 0.587666 0.051 Uiso 1 1 calc R . . . .
C19 C 0.7516(4) 0.28659(14) 0.4465(3) 0.0432(17) Uani 1 1 d . . . . .
H19A H 0.715972 0.283234 0.412051 0.052 Uiso 1 1 calc R . . . .
H19B H 0.764235 0.304500 0.447244 0.052 Uiso 1 1 calc R . . . .
C20 C 0.6159(5) 0.29434(14) 0.5002(4) 0.053(2) Uani 1 1 d . . . . .
H20A H 0.581445 0.290053 0.465786 0.063 Uiso 1 1 calc R . . . .
H20B H 0.581679 0.289697 0.534395 0.063 Uiso 1 1 calc R . . . .
C21 C 0.6931(9) 0.2011(2) 0.7341(5) 0.100(4) Uani 1 1 d . . . . .
H21A H 0.742269 0.212172 0.724928 0.120 Uiso 1 1 calc R . . . .
H21B H 0.679361 0.191500 0.699212 0.120 Uiso 1 1 calc R . . . .
C22 C 0.7209(12) 0.1833(3) 0.7819(7) 0.138(6) Uani 1 1 d . . . . .
H22A H 0.673190 0.171589 0.790341 0.165 Uiso 1 1 calc R . . . .
H22B H 0.734068 0.192614 0.817284 0.165 Uiso 1 1 calc R . . . .
C23 C 0.8030(13) 0.1687(4) 0.7619(8) 0.162(7) Uani 1 1 d D . . . .
H23A H 0.788648 0.159113 0.727146 0.194 Uiso 1 1 calc R . . . .
H23B H 0.849271 0.180615 0.751761 0.194 Uiso 1 1 calc R . . . .
C24 C 0.8360(18) 0.1516(5) 0.8073(11) 0.112(9) Uiso 0.5 1 d D . . . .
H24A H 0.867762 0.137968 0.789268 0.168 Uiso 0.5 1 calc GR . . . .
H24B H 0.787051 0.144948 0.829168 0.168 Uiso 0.5 1 calc GR . . . .
H24C H 0.874878 0.160573 0.833141 0.168 Uiso 0.5 1 calc GR . . . .
C25 C 0.5993(9) 0.2332(3) 0.6983(5) 0.105(5) Uani 1 1 d . . . . .
H25A H 0.591165 0.222694 0.664074 0.126 Uiso 1 1 calc R . . . .
H25B H 0.651704 0.243426 0.691823 0.126 Uiso 1 1 calc R . . . .
C26 C 0.5209(10) 0.2504(3) 0.7041(6) 0.129(6) Uani 1 1 d . . . . .
H26A H 0.522631 0.258849 0.741595 0.155 Uiso 1 1 calc R . . . .
H26B H 0.466773 0.240596 0.702004 0.155 Uiso 1 1 calc R . . . .
C27 C 0.5226(12) 0.2697(4) 0.6549(8) 0.191(11) Uani 1 1 d . . . . .
H27A H 0.576670 0.279405 0.658580 0.229 Uiso 1 1 calc R . . . .
H27B H 0.525678 0.260689 0.618078 0.229 Uiso 1 1 calc R . . . .
C28 C 0.450(2) 0.2871(7) 0.6516(15) 0.146(12) Uiso 0.5 1 d . . . . .
H28A H 0.414357 0.283201 0.617948 0.219 Uiso 0.5 1 calc GR . . . .
H28B H 0.472377 0.303932 0.648190 0.219 Uiso 0.5 1 calc GR . . . .
H28C H 0.414569 0.285710 0.686277 0.219 Uiso 0.5 1 calc GR . . . .
C29 C 0.6336(10) 0.2315(3) 0.8047(6) 0.119(5) Uani 1 1 d . . . . .
H29A H 0.638105 0.219679 0.836897 0.142 Uiso 1 1 calc R . . . .
H29B H 0.583252 0.242304 0.812479 0.142 Uiso 1 1 calc R . . . .
C30 C 0.7160(10) 0.2476(3) 0.8045(7) 0.136(6) Uani 1 1 d . . . . .
H30A H 0.767635 0.236877 0.807653 0.163 Uiso 1 1 calc R . . . .
H30B H 0.719684 0.256609 0.767621 0.163 Uiso 1 1 calc R . . . .
C31 C 0.7163(16) 0.2660(5) 0.8532(11) 0.091(7) Uiso 0.5 1 d . . . . .
H31A H 0.667445 0.277618 0.847610 0.109 Uiso 0.5 1 calc R . . . .
H31B H 0.705748 0.257009 0.889453 0.109 Uiso 0.5 1 calc R . . . .
C32 C 0.791(2) 0.2793(7) 0.8589(16) 0.153(13) Uiso 0.5 1 d . . . . .
H32A H 0.799327 0.289505 0.824612 0.230 Uiso 0.5 1 calc GR . . . .
H32B H 0.839928 0.268091 0.863470 0.230 Uiso 0.5 1 calc GR . . . .
H32C H 0.786334 0.290032 0.892635 0.230 Uiso 0.5 1 calc GR . . . .
C33 C 0.5336(9) 0.2017(3) 0.7645(6) 0.111(5) Uani 1 1 d . . . . .
H33A H 0.546847 0.190696 0.797138 0.133 Uiso 1 1 calc R . . . .
H33B H 0.486936 0.213131 0.776688 0.133 Uiso 1 1 calc R . . . .
C34 C 0.5015(12) 0.1863(3) 0.7143(7) 0.135(6) Uani 1 1 d . . . . .
H34A H 0.547887 0.174887 0.701824 0.162 Uiso 1 1 calc R . . . .
H34B H 0.487240 0.197273 0.681660 0.162 Uiso 1 1 calc R . . . .
C35 C 0.4206(15) 0.1714(4) 0.7313(9) 0.183(9) Uani 1 1 d . . . . .
H35A H 0.436555 0.158624 0.759729 0.219 Uiso 1 1 calc R . . . .
H35B H 0.377128 0.182471 0.748988 0.219 Uiso 1 1 calc R . . . .
C36 C 0.383(2) 0.1596(6) 0.6799(14) 0.130(11) Uiso 0.5 1 d . . . . .
H36A H 0.424151 0.160986 0.647980 0.195 Uiso 0.5 1 calc GR . . . .
H36B H 0.328762 0.167788 0.669806 0.195 Uiso 0.5 1 calc GR . . . .
H36C H 0.372072 0.142114 0.687928 0.195 Uiso 0.5 1 calc GR . . . .
C37 C 0.5988(9) 0.2336(3) 0.3014(5) 0.105(4) Uani 1 1 d . . . . .
H37A H 0.589052 0.222854 0.335182 0.125 Uiso 1 1 calc R . . . .
H37B H 0.651331 0.243518 0.308989 0.125 Uiso 1 1 calc R . . . .
C38 C 0.5218(10) 0.2509(3) 0.2953(6) 0.124(5) Uani 1 1 d . . . . .
H38A H 0.467166 0.241380 0.297317 0.148 Uiso 1 1 calc R . . . .
H38B H 0.524170 0.259271 0.257614 0.148 Uiso 1 1 calc R . . . .
C39 C 0.5238(13) 0.2703(4) 0.3435(8) 0.201(12) Uani 1 1 d . . . . .
H39A H 0.528705 0.261391 0.380488 0.242 Uiso 1 1 calc R . . . .
H39B H 0.577160 0.280208 0.338930 0.242 Uiso 1 1 calc R . . . .
C40 C 0.451(2) 0.2871(6) 0.3477(14) 0.156(16) Uani 0.5 1 d . . . . .
H40A H 0.419044 0.287101 0.311434 0.234 Uiso 0.5 1 calc GR . . . .
H40B H 0.472580 0.303789 0.355587 0.234 Uiso 0.5 1 calc GR . . . .
H40C H 0.412746 0.281833 0.378781 0.234 Uiso 0.5 1 calc GR . . . .
C41 C 0.5332(9) 0.2022(2) 0.2352(5) 0.103(4) Uani 1 1 d . . . . .
H41A H 0.486100 0.213894 0.225307 0.124 Uiso 1 1 calc R . . . .
H41B H 0.543350 0.191502 0.201479 0.124 Uiso 1 1 calc R . . . .
C42 C 0.5045(12) 0.1863(3) 0.2859(8) 0.140(6) Uani 1 1 d . . . . .
H42A H 0.493521 0.196809 0.319778 0.168 Uiso 1 1 calc R . . . .
H42B H 0.550722 0.174326 0.295784 0.168 Uiso 1 1 calc R . . . .
C43 C 0.4205(15) 0.1723(4) 0.2690(8) 0.184(9) Uani 1 1 d . . . . .
H43A H 0.377524 0.184123 0.253488 0.221 Uiso 1 1 calc R . . . .
H43B H 0.433717 0.160066 0.238694 0.221 Uiso 1 1 calc R . . . .
C44 C 0.384(2) 0.1595(6) 0.3197(14) 0.131(11) Uiso 0.5 1 d . . . . .
H44A H 0.361463 0.143314 0.308189 0.196 Uiso 0.5 1 calc GR . . . .
H44B H 0.336129 0.169409 0.335563 0.196 Uiso 0.5 1 calc GR . . . .
H44C H 0.428823 0.157428 0.348772 0.196 Uiso 0.5 1 calc GR . . . .
C45 C 0.6939(10) 0.2008(3) 0.2646(6) 0.117(5) Uani 1 1 d . . . . .
H45A H 0.678653 0.191086 0.299105 0.140 Uiso 1 1 calc R . . . .
H45B H 0.742841 0.211709 0.274873 0.140 Uiso 1 1 calc R . . . .
C46 C 0.7249(11) 0.1826(3) 0.2171(6) 0.148(7) Uani 1 1 d D . . . .
H46A H 0.677318 0.171152 0.206842 0.177 Uiso 1 1 calc R . . . .
H46B H 0.741456 0.191920 0.182297 0.177 Uiso 1 1 calc R . . . .
C47 C 0.8017(13) 0.1681(4) 0.2388(9) 0.073(5) Uiso 0.5 1 d D . . . .
H47A H 0.847236 0.179779 0.251555 0.088 Uiso 0.5 1 calc R . . . .
H47B H 0.783699 0.158251 0.272442 0.088 Uiso 0.5 1 calc R . . . .
C48 C 0.8387(18) 0.1513(5) 0.1947(11) 0.114(9) Uiso 0.5 1 d D . . . .
H48A H 0.791987 0.144979 0.170337 0.170 Uiso 0.5 1 calc GR . . . .
H48B H 0.868183 0.137523 0.213551 0.170 Uiso 0.5 1 calc GR . . . .
H48C H 0.880392 0.160428 0.171033 0.170 Uiso 0.5 1 calc GR . . . .
C49 C 0.6349(9) 0.2315(3) 0.1937(6) 0.115(5) Uani 1 1 d . . . . .
H49A H 0.640449 0.219701 0.161522 0.138 Uiso 1 1 calc R . . . .
H49B H 0.584306 0.242152 0.185601 0.138 Uiso 1 1 calc R . . . .
C50 C 0.7149(10) 0.2474(3) 0.1950(7) 0.143(7) Uani 1 1 d . . . . .
H50A H 0.719532 0.255520 0.232924 0.172 Uiso 1 1 calc R . . . .
H50B H 0.766804 0.236953 0.189632 0.172 Uiso 1 1 calc R . . . .
C51 C 0.7122(16) 0.2666(5) 0.1495(11) 0.090(7) Uiso 0.5 1 d . . . . .
H51A H 0.695472 0.258484 0.113108 0.108 Uiso 0.5 1 calc R . . . .
H51B H 0.665954 0.278501 0.159249 0.108 Uiso 0.5 1 calc R . . . .
C52 C 0.790(2) 0.2799(7) 0.1400(17) 0.165(15) Uiso 0.5 1 d . . . . .
H52A H 0.781195 0.291494 0.108228 0.248 Uiso 0.5 1 calc GR . . . .
H52B H 0.836514 0.268400 0.130352 0.248 Uiso 0.5 1 calc GR . . . .
H52C H 0.805124 0.289063 0.174722 0.248 Uiso 0.5 1 calc GR . . . .
C53 C 0.7264(10) 0.4819(4) 0.6969(6) 0.153(8) Uani 1 1 d . . . . .
H53A H 0.715317 0.470104 0.665261 0.184 Uiso 1 1 calc R . . . .
H53B H 0.780060 0.490958 0.687056 0.184 Uiso 1 1 calc R . . . .
C54 C 0.6505(11) 0.5008(4) 0.6974(9) 0.192(10) Uani 1 1 d . . . . .
H54A H 0.594951 0.491712 0.697696 0.230 Uiso 1 1 calc R . . . .
H54B H 0.653693 0.510544 0.733331 0.230 Uiso 1 1 calc R . . . .
C55 C 0.6506(18) 0.5174(5) 0.6501(12) 0.101(8) Uiso 0.5 1 d . . . . .
H55A H 0.708341 0.525385 0.648545 0.122 Uiso 0.5 1 calc R . . . .
H55B H 0.644340 0.507508 0.614709 0.122 Uiso 0.5 1 calc R . . . .
C56 C 0.587(2) 0.5363(6) 0.6485(14) 0.137(11) Uiso 0.5 1 d . . . . .
H56A H 0.593712 0.545823 0.613038 0.206 Uiso 0.5 1 calc GR . . . .
H56B H 0.595203 0.547275 0.681525 0.206 Uiso 0.5 1 calc GR . . . .
H56C H 0.529410 0.528946 0.649899 0.206 Uiso 0.5 1 calc GR . . . .
C57 C 0.7651(9) 0.4827(3) 0.8029(6) 0.117(5) Uani 1 1 d . . . . .
H57A H 0.714340 0.493444 0.810235 0.140 Uiso 1 1 calc R . . . .
H57B H 0.772345 0.471887 0.836755 0.140 Uiso 1 1 calc R . . . .
C58 C 0.8423(10) 0.4984(3) 0.7978(7) 0.139(6) Uani 1 1 d . . . . .
H58A H 0.839337 0.508236 0.762124 0.167 Uiso 1 1 calc R . . . .
H58B H 0.895151 0.488022 0.796357 0.167 Uiso 1 1 calc R . . . .
C59 C 0.8456(11) 0.5153(4) 0.8495(9) 0.179(9) Uani 1 1 d . . . . .
H59A H 0.852408 0.505136 0.884410 0.215 Uiso 1 1 calc R . . . .
H59B H 0.789467 0.524108 0.852568 0.215 Uiso 1 1 calc R . . . .
C60 C 0.9187(17) 0.5346(5) 0.8481(13) 0.31(2) Uani 1 1 d . . . . .
H60A H 0.908014 0.546326 0.817008 0.465 Uiso 1 1 calc GR . . . .
H60B H 0.974269 0.526232 0.841660 0.465 Uiso 1 1 calc GR . . . .
H60C H 0.920587 0.543385 0.884739 0.465 Uiso 1 1 calc GR . . . .
C61 C 0.6646(10) 0.4516(3) 0.7660(7) 0.139(6) Uani 1 1 d D . . . .
H61A H 0.617667 0.463290 0.776269 0.167 Uiso 1 1 calc R . . . .
H61B H 0.677428 0.441670 0.800579 0.167 Uiso 1 1 calc R . . . .
C62 C 0.6305(12) 0.4343(4) 0.7194(7) 0.168(9) Uani 1 1 d D . . . .
H62A H 0.613536 0.443978 0.685271 0.202 Uiso 1 1 calc R . . . .
H62B H 0.676675 0.422599 0.708018 0.202 Uiso 1 1 calc R . . . .
C63 C 0.5527(13) 0.4201(4) 0.7419(9) 0.187(10) Uani 1 1 d D . . . .
H63A H 0.570149 0.410051 0.775412 0.224 Uiso 1 1 calc R . . . .
H63B H 0.507327 0.431834 0.754520 0.224 Uiso 1 1 calc R . . . .
C64 C 0.5168(18) 0.4035(5) 0.6959(11) 0.109(9) Uiso 0.5 1 d D . . . .
H64A H 0.560570 0.401168 0.666017 0.164 Uiso 0.5 1 calc GR . . . .
H64B H 0.464997 0.411148 0.679195 0.164 Uiso 0.5 1 calc GR . . . .
H64C H 0.501434 0.387540 0.712618 0.164 Uiso 0.5 1 calc GR . . . .
C65 C 0.8229(10) 0.4502(3) 0.7373(6) 0.120(5) Uani 1 1 d . . . . .
H65A H 0.806594 0.439287 0.705060 0.144 Uiso 1 1 calc R . . . .
H65B H 0.870630 0.460958 0.723661 0.144 Uiso 1 1 calc R . . . .
C66 C 0.8575(12) 0.4343(4) 0.7854(7) 0.162(8) Uani 1 1 d D . . . .
H66A H 0.871126 0.444772 0.819002 0.194 Uiso 1 1 calc R . . . .
H66B H 0.812748 0.422200 0.797022 0.194 Uiso 1 1 calc R . . . .
C67 C 0.9373(13) 0.4210(4) 0.7665(10) 0.073(5) Uiso 0.5 1 d D . . . .
H67 H 0.962421 0.422487 0.729537 0.087 Uiso 0.5 1 calc R . . . .
C68 C 0.968(2) 0.4068(6) 0.8081(13) 0.127(10) Uiso 0.5 1 d . . . . .
H68A H 1.025510 0.400520 0.796887 0.190 Uiso 0.5 1 calc GR . . . .
H68B H 0.928907 0.392983 0.814714 0.190 Uiso 0.5 1 calc GR . . . .
H68C H 0.973982 0.416564 0.843290 0.190 Uiso 0.5 1 calc GR . . . .
C69 C 0.7648(9) 0.4826(3) 0.1971(6) 0.122(6) Uani 1 1 d . . . . .
H69A H 0.771452 0.471789 0.163142 0.146 Uiso 1 1 calc R . . . .
H69B H 0.713767 0.493275 0.190261 0.146 Uiso 1 1 calc R . . . .
C70 C 0.8425(10) 0.4984(3) 0.2017(6) 0.132(6) Uani 1 1 d . . . . .
H70A H 0.895479 0.488110 0.201020 0.158 Uiso 1 1 calc R . . . .
H70B H 0.841320 0.507653 0.238271 0.158 Uiso 1 1 calc R . . . .
C71 C 0.8436(12) 0.5165(4) 0.1512(8) 0.175(9) Uani 1 1 d . . . . .
H71A H 0.842097 0.506965 0.115041 0.209 Uiso 1 1 calc R . . . .
H71B H 0.790436 0.526718 0.152722 0.209 Uiso 1 1 calc R . . . .
C72 C 0.9196(19) 0.5329(6) 0.1504(13) 0.118(9) Uiso 0.5 1 d . . . . .
H72A H 0.928411 0.539224 0.111462 0.177 Uiso 0.5 1 calc GR . . . .
H72B H 0.971118 0.523686 0.162498 0.177 Uiso 0.5 1 calc GR . . . .
H72C H 0.910014 0.546757 0.176641 0.177 Uiso 0.5 1 calc GR . . . .
C73 C 0.7271(10) 0.4821(3) 0.3020(6) 0.142(7) Uani 1 1 d D . . . .
H73A H 0.716414 0.470600 0.334256 0.170 Uiso 1 1 calc R . . . .
H73B H 0.780360 0.491426 0.311331 0.170 Uiso 1 1 calc R . . . .
C74 C 0.6526(13) 0.5003(4) 0.3003(9) 0.076(6) Uiso 0.5 1 d D . . . .
H74A H 0.657490 0.510342 0.265107 0.091 Uiso 0.5 1 calc R . . . .
H74B H 0.597430 0.490973 0.298143 0.091 Uiso 0.5 1 calc R . . . .
C75 C 0.6494(19) 0.5162(5) 0.3481(12) 0.110(9) Uiso 0.5 1 d . . . . .
H75A H 0.641243 0.505811 0.382628 0.132 Uiso 0.5 1 calc R . . . .
H75B H 0.706980 0.524110 0.351678 0.132 Uiso 0.5 1 calc R . . . .
C76 C 0.587(2) 0.5348(6) 0.3496(15) 0.143(12) Uiso 0.5 1 d . . . . .
H76A H 0.597816 0.546613 0.318517 0.215 Uiso 0.5 1 calc GR . . . .
H76B H 0.589785 0.543430 0.386486 0.215 Uiso 0.5 1 calc GR . . . .
H76C H 0.529133 0.527585 0.344745 0.215 Uiso 0.5 1 calc GR . . . .
C77 C 0.6660(10) 0.4509(3) 0.2326(6) 0.133(6) Uani 1 1 d . . . . .
H77A H 0.618913 0.462221 0.220857 0.159 Uiso 1 1 calc R . . . .
H77B H 0.680833 0.440589 0.198919 0.159 Uiso 1 1 calc R . . . .
C78 C 0.6313(12) 0.4339(4) 0.2802(7) 0.178(10) Uani 1 1 d D . . . .
H78A H 0.677643 0.422387 0.292571 0.214 Uiso 1 1 calc R . . . .
H78B H 0.614023 0.443915 0.313768 0.214 Uiso 1 1 calc R . . . .
C79 C 0.5538(13) 0.4192(4) 0.2589(8) 0.159(7) Uani 1 1 d D . . . .
H79A H 0.508117 0.430884 0.246584 0.191 Uiso 1 1 calc R . . . .
H79B H 0.571615 0.409550 0.224862 0.191 Uiso 1 1 calc R . . . .
C80 C 0.5162(17) 0.4019(5) 0.3023(11) 0.105(8) Uiso 0.5 1 d D . . . .
H80A H 0.465874 0.393453 0.285830 0.158 Uiso 0.5 1 calc GR . . . .
H80B H 0.498034 0.411268 0.336227 0.158 Uiso 0.5 1 calc GR . . . .
H80C H 0.559947 0.389708 0.313419 0.158 Uiso 0.5 1 calc GR . . . .
C81 C 0.8216(10) 0.4511(3) 0.2632(6) 0.119(5) Uani 1 1 d . . . . .
H81A H 0.805327 0.440148 0.295319 0.143 Uiso 1 1 calc R . . . .
H81B H 0.868342 0.462126 0.277140 0.143 Uiso 1 1 calc R . . . .
C82 C 0.8580(12) 0.4354(3) 0.2155(7) 0.150(7) Uani 1 1 d D . . . .
H82A H 0.874985 0.446030 0.182955 0.179 Uiso 1 1 calc R . . . .
H82B H 0.812832 0.423790 0.201889 0.179 Uiso 1 1 calc R . . . .
C83 C 0.9363(13) 0.4209(4) 0.2360(9) 0.081(6) Uani 0.5 1 d D . . . .
H83A H 0.980891 0.432331 0.250930 0.097 Uiso 0.5 1 calc R . . . .
H83B H 0.919093 0.409592 0.267366 0.097 Uiso 0.5 1 calc R . . . .
C84 C 0.9714(19) 0.4067(5) 0.1884(11) 0.125(10) Uiso 0.5 1 d D . . . .
H84A H 0.970033 0.416807 0.153505 0.187 Uiso 0.5 1 calc GR . . . .
H84B H 0.936550 0.391837 0.182656 0.187 Uiso 0.5 1 calc GR . . . .
H84C H 1.031446 0.402071 0.196919 0.187 Uiso 0.5 1 calc GR . . . .
C85 C 0.8937(13) 0.3879(4) 0.4806(12) 0.100(8) Uiso 0.5 1 d D . . . .
H85A H 0.887892 0.395834 0.442492 0.120 Uiso 0.5 1 calc R . . . .
H85B H 0.906741 0.401159 0.508534 0.120 Uiso 0.5 1 calc R . . . .
C86 C 0.971(2) 0.3706(6) 0.4785(12) 0.151(13) Uiso 0.5 1 d D . . . .
H86A H 1.023713 0.378238 0.462610 0.182 Uiso 0.5 1 calc R . . . .
H86B H 0.958039 0.354671 0.459605 0.182 Uiso 0.5 1 calc R . . . .
C87 C 0.9695(17) 0.3693(5) 0.5435(10) 0.103(8) Uiso 0.5 1 d D . . . .
H87A H 0.968996 0.352051 0.557097 0.124 Uiso 0.5 1 calc R . . . .
H87B H 0.918778 0.378165 0.559499 0.124 Uiso 0.5 1 calc R . . . .
C88 C 1.0537(19) 0.3822(7) 0.5590(16) 0.155(13) Uiso 0.5 1 d D . . . .
H88A H 1.065253 0.395379 0.531266 0.233 Uiso 0.5 1 calc GR . . . .
H88B H 1.101282 0.370235 0.558212 0.233 Uiso 0.5 1 calc GR . . . .
H88C H 1.048837 0.389288 0.597482 0.233 Uiso 0.5 1 calc GR . . . .
C89 C 0.7459(9) 0.3989(3) 0.4974(7) 0.135(6) Uiso 1 1 d D . . . .
H89A H 0.758109 0.408509 0.532543 0.162 Uiso 1 1 calc R . . . .
H89B H 0.760569 0.409510 0.464196 0.162 Uiso 1 1 calc R . . . .
C90 C 0.6516(9) 0.3935(3) 0.4954(7) 0.122(5) Uiso 1 1 d D . . . .
H90A H 0.634975 0.383513 0.529275 0.146 Uiso 1 1 calc R . . . .
H90B H 0.637971 0.383786 0.460565 0.146 Uiso 1 1 calc R . . . .
C91 C 0.6004(10) 0.4177(3) 0.4950(6) 0.121(5) Uiso 1 1 d D . . . .
H91A H 0.634481 0.431005 0.476633 0.146 Uiso 1 1 calc R . . . .
H91B H 0.545122 0.415699 0.473881 0.146 Uiso 1 1 calc R . . . .
C92 C 0.5843(19) 0.4233(5) 0.5548(9) 0.114(9) Uiso 0.5 1 d D . . . .
H92A H 0.526613 0.430656 0.558812 0.170 Uiso 0.5 1 calc GR . . . .
H92B H 0.628182 0.434969 0.568563 0.170 Uiso 0.5 1 calc GR . . . .
H92C H 0.587356 0.408089 0.577372 0.170 Uiso 0.5 1 calc GR . . . .
C93 C 0.7846(12) 0.3610(3) 0.4426(7) 0.142(6) Uiso 1 1 d D . . . .
C94 C 0.7753(19) 0.3687(5) 0.3783(9) 0.114(9) Uiso 0.5 1 d D . . . .
H94A H 0.739711 0.383926 0.376084 0.137 Uiso 0.5 1 calc R . . . .
H94B H 0.833441 0.372699 0.362899 0.137 Uiso 0.5 1 calc R . . . .
C95 C 0.7348(17) 0.3494(5) 0.3415(12) 0.111(9) Uiso 0.5 1 d D . . . .
H95A H 0.779302 0.336448 0.336096 0.134 Uiso 0.5 1 calc R . . . .
H95B H 0.725450 0.357054 0.303489 0.134 Uiso 0.5 1 calc R . . . .
C96 C 0.6522(19) 0.3363(6) 0.3564(15) 0.153(13) Uiso 0.5 1 d D . . . .
H96A H 0.650002 0.320439 0.336318 0.229 Uiso 0.5 1 calc GR . . . .
H96B H 0.602615 0.346446 0.344885 0.229 Uiso 0.5 1 calc GR . . . .
H96C H 0.650026 0.333441 0.397889 0.229 Uiso 0.5 1 calc GR . . . .
C97 C 0.7858(11) 0.3618(3) 0.5523(6) 0.128(5) Uiso 1 1 d D . . . .
C98 C 0.7771(19) 0.3698(5) 0.6176(9) 0.111(9) Uiso 0.5 1 d D . . . .
H98A H 0.835623 0.374010 0.632051 0.134 Uiso 0.5 1 calc R . . . .
H98B H 0.741574 0.384959 0.619385 0.134 Uiso 0.5 1 calc R . . . .
C99 C 0.7382(18) 0.3512(5) 0.6574(12) 0.119(9) Uiso 0.5 1 d D . . . .
H99A H 0.727327 0.360280 0.693454 0.142 Uiso 0.5 1 calc R . . . .
H99B H 0.785695 0.339461 0.665946 0.142 Uiso 0.5 1 calc R . . . .
C100 C 0.659(2) 0.3353(6) 0.6489(16) 0.160(14) Uiso 0.5 1 d D . . . .
H10A H 0.626797 0.341042 0.615302 0.240 Uiso 0.5 1 calc GR . . . .
H10B H 0.621969 0.336325 0.682922 0.240 Uiso 0.5 1 calc GR . . . .
H10C H 0.676918 0.318106 0.643020 0.240 Uiso 0.5 1 calc GR . . . .
C101 C 0.3238(15) 0.1920(4) 0.4923(9) 0.172(8) Uiso 1 1 d . . . . .
H101 H 0.298068 0.207128 0.480941 0.206 Uiso 1 1 calc R . . . .
C102 C 0.4562(17) 0.1666(4) 0.5036(12) 0.104(8) Uiso 0.5 1 d D . . . .
H10D H 0.429765 0.157002 0.534624 0.155 Uiso 0.5 1 calc GR . . . .
H10E H 0.517143 0.169833 0.512766 0.155 Uiso 0.5 1 calc GR . . . .
H10F H 0.452502 0.157284 0.467723 0.155 Uiso 0.5 1 calc GR . . . .
C103 C 0.4573(12) 0.2127(3) 0.5012(8) 0.161(7) Uiso 1 1 d D . . . .
H10G H 0.417802 0.226521 0.494445 0.242 Uiso 1 1 calc GR . . . .
H10H H 0.503429 0.212833 0.472363 0.242 Uiso 1 1 calc GR . . . .
H10I H 0.482864 0.214160 0.539504 0.242 Uiso 1 1 calc GR . . . .

loop_
_atom_site_aniso_label
_atom_site_aniso_U_11
_atom_site_aniso_U_22
_atom_site_aniso_U_33
_atom_site_aniso_U_23
_atom_site_aniso_U_13
_atom_site_aniso_U_12
Mo1 0.0480(4) 0.0560(5) 0.0639(5) -0.0177(4) -0.0003(3) 0.0107(3)
Mo2 0.0505(4) 0.0929(6) 0.0410(4) -0.0004(4) 0.0003(3) 0.0157(4)
Mo3 0.0479(4) 0.0559(5) 0.0637(5) 0.0157(4) 0.0007(3) 0.0111(3)
Mo4 0.0717(5) 0.0487(4) 0.0381(4) -0.0006(3) -0.0054(3) -0.0244(4)
Mo5 0.0719(5) 0.0481(4) 0.0383(4) -0.0001(3) 0.0062(3) -0.0245(4)
Mo6 0.0745(5) 0.0500(4) 0.0319(3) -0.0006(3) 0.0001(3) -0.0200(4)
Mo7 0.0379(3) 0.0464(4) 0.0393(4) -0.0036(3) -0.0018(3) -0.0072(3)
Mo8 0.0376(3) 0.0475(4) 0.0390(4) 0.0036(3) 0.0023(3) -0.0074(3)
Mo9 0.0454(4) 0.0647(5) 0.0363(4) -0.0057(3) 0.0020(3) -0.0122(3)
Mo10 0.0340(3) 0.0436(4) 0.0500(4) -0.0102(3) -0.0003(3) -0.0033(3)
Mo11 0.0339(3) 0.0428(4) 0.0510(4) 0.0101(3) 0.0006(3) -0.0033(3)
Mo12 0.0455(4) 0.0639(5) 0.0366(4) 0.0059(3) -0.0020(3) -0.0120(3)
Al1 0.0215(13) 0.0327(14) 0.0367(15) -0.0017(12) 0.0004(11) 0.0030(11)
Al2 0.0401(15) 0.0243(13) 0.0282(14) -0.0028(11) 0.0017(11) -0.0063(11)
Al3 0.0169(8) 0.0304(9) 0.0310(10) 0.0010(8) -0.0002(7) 0.0017(7)
O1 0.064(4) 0.081(5) 0.081(5) -0.015(4) 0.006(3) 0.029(4)
O2 0.088(5) 0.073(5) 0.096(5) -0.048(4) -0.013(4) 0.012(4)
O3 0.044(3) 0.080(4) 0.049(3) -0.004(3) 0.005(3) 0.009(3)
O4 0.032(3) 0.044(3) 0.060(3) -0.010(2) -0.005(2) -0.005(2)
O5 0.076(5) 0.134(7) 0.066(5) -0.042(4) -0.025(4) 0.034(5)
O6 0.077(5) 0.153(8) 0.056(4) 0.039(5) 0.021(4) 0.032(5)
O7 0.046(3) 0.081(4) 0.043(3) 0.001(3) -0.004(2) 0.010(3)
O8 0.081(5) 0.080(5) 0.095(5) 0.039(4) 0.012(4) 0.012(4)
O9 0.065(4) 0.089(5) 0.077(5) 0.013(4) -0.007(3) 0.027(4)
O10 0.054(3) 0.034(3) 0.090(5) 0.001(3) 0.000(3) 0.003(2)
O11 0.030(2) 0.036(3) 0.052(3) 0.003(2) -0.001(2) 0.000(2)
O12 0.032(3) 0.048(3) 0.048(3) 0.008(2) 0.004(2) -0.008(2)
O13 0.086(6) 0.074(5) 0.219(12) 0.005(6) -0.006(6) -0.039(5)
O14 0.079(5) 0.099(5) 0.069(4) 0.007(4) -0.017(4) -0.050(4)
O15 0.139(6) 0.050(4) 0.045(3) -0.011(3) 0.003(4) -0.028(4)
O16 0.078(4) 0.033(3) 0.049(3) -0.001(2) -0.003(3) -0.017(3)
O17 0.145(7) 0.051(4) 0.048(4) 0.008(3) 0.000(4) -0.029(4)
O18 0.076(5) 0.099(5) 0.070(4) -0.017(4) 0.016(4) -0.047(4)
O19 0.042(3) 0.035(3) 0.051(3) 0.001(2) 0.000(2) -0.007(2)
O20 0.048(3) 0.036(3) 0.040(3) 0.003(2) -0.003(2) -0.001(2)
O21 0.049(3) 0.033(3) 0.040(3) -0.005(2) 0.004(2) -0.002(2)
O22 0.068(4) 0.050(3) 0.041(3) 0.006(2) -0.007(3) -0.016(3)
O23 0.112(6) 0.067(4) 0.044(3) 0.013(3) -0.020(3) -0.033(4)
O24 0.115(6) 0.066(4) 0.048(4) -0.017(3) 0.023(4) -0.033(4)
O25 0.068(4) 0.055(3) 0.040(3) -0.005(3) 0.010(3) -0.017(3)
O26 0.110(14) 0.093(12) 0.135(16) 0.014(11) 0.056(13) 0.039(11)
O26' 0.097(13) 0.144(17) 0.114(14) -0.001(12) -0.054(11) 0.051(11)
O27 0.030(2) 0.040(3) 0.039(3) -0.001(2) 0.001(2) -0.002(2)
O28 0.042(3) 0.059(3) 0.044(3) 0.004(3) -0.013(2) -0.006(2)
O29 0.072(4) 0.057(4) 0.052(3) -0.012(3) 0.005(3) -0.007(3)
O30 0.044(3) 0.063(4) 0.068(4) 0.003(3) -0.009(3) -0.010(3)
O31 0.043(3) 0.038(3) 0.048(3) 0.002(2) -0.002(2) -0.005(2)
O32 0.024(2) 0.042(3) 0.040(3) -0.002(2) -0.0006(19) 0.0030(19)
O33 0.046(3) 0.063(4) 0.060(4) 0.002(3) 0.008(3) -0.012(3)
O34 0.069(4) 0.059(4) 0.057(4) 0.011(3) -0.003(3) -0.008(3)
O35 0.027(2) 0.044(3) 0.035(3) 0.000(2) -0.0003(19) 0.001(2)
O36 0.044(3) 0.057(3) 0.045(3) -0.005(3) 0.011(2) -0.007(2)
O37 0.074(4) 0.091(5) 0.047(4) 0.014(3) -0.018(3) -0.020(4)
O38 0.070(4) 0.089(5) 0.056(4) -0.024(3) 0.021(3) -0.019(4)
O39 0.027(2) 0.042(3) 0.048(3) -0.007(2) 0.003(2) 0.003(2)
O40 0.038(3) 0.061(3) 0.041(3) -0.007(2) -0.005(2) -0.007(2)
O41 0.061(4) 0.058(4) 0.080(4) -0.029(3) 0.010(3) -0.005(3)
O42 0.035(3) 0.062(3) 0.052(3) -0.010(3) -0.004(2) -0.009(2)
O43 0.039(3) 0.038(3) 0.062(3) 0.000(2) 0.000(2) 0.003(2)
O44 0.020(2) 0.040(3) 0.037(3) 0.000(2) 0.0000(18) 0.0069(18)
O45 0.035(3) 0.063(4) 0.059(4) 0.009(3) 0.005(2) -0.007(2)
O46 0.061(4) 0.063(4) 0.074(4) 0.033(3) -0.012(3) -0.005(3)
O47 0.028(2) 0.040(3) 0.046(3) 0.008(2) -0.001(2) 0.002(2)
O48 0.038(3) 0.060(3) 0.044(3) 0.008(3) 0.003(2) -0.008(2)
O49 0.072(4) 0.086(5) 0.055(4) 0.027(3) -0.018(3) -0.018(4)
O50 0.075(4) 0.084(5) 0.044(3) -0.011(3) 0.013(3) -0.019(3)
O51 0.045(4) 0.064(4) 0.179(9) -0.011(5) -0.002(4) 0.023(3)
O52 0.059(4) 0.046(3) 0.112(6) 0.011(4) 0.000(4) 0.023(3)
N1 0.123(9) 0.124(9) 0.062(6) 0.011(6) 0.046(6) 0.012(7)
N2 0.119(9) 0.128(9) 0.069(6) 0.002(6) -0.048(6) 0.002(7)
N3 0.099(8) 0.163(12) 0.086(8) -0.012(8) 0.041(6) 0.004(8)
N4 0.102(8) 0.163(11) 0.076(7) 0.017(7) -0.040(6) 0.001(8)
C1 0.026(4) 0.056(5) 0.057(5) -0.006(4) 0.001(3) -0.001(3)
C2 0.042(5) 0.054(5) 0.090(7) 0.001(5) -0.021(5) -0.015(4)
C3 0.048(5) 0.055(5) 0.073(6) -0.001(4) 0.017(4) -0.014(4)
C4 0.031(4) 0.052(5) 0.084(6) 0.001(4) -0.003(4) -0.014(4)
C5 0.043(5) 0.081(7) 0.134(10) -0.004(7) 0.007(6) -0.029(5)
C6 0.077(6) 0.037(4) 0.059(5) 0.003(4) 0.005(5) 0.014(4)
C7 0.038(4) 0.069(6) 0.079(6) 0.003(5) -0.001(4) 0.000(4)
C8 0.066(6) 0.043(5) 0.075(6) 0.003(4) -0.004(5) 0.014(4)
C9 0.055(5) 0.048(5) 0.072(6) -0.001(4) -0.005(4) 0.012(4)
C10 0.084(8) 0.107(10) 0.110(10) -0.001(8) 0.003(8) 0.039(7)
C11 0.027(4) 0.048(4) 0.062(5) -0.002(4) -0.001(3) 0.009(3)
C12 0.037(4) 0.048(4) 0.062(5) 0.008(4) -0.012(4) 0.011(3)
C13 0.034(4) 0.044(4) 0.071(6) -0.014(4) 0.011(4) 0.008(3)
C14 0.021(3) 0.051(4) 0.045(4) -0.001(3) 0.001(3) 0.004(3)
C15 0.041(5) 0.057(5) 0.089(7) 0.006(5) -0.001(4) 0.015(4)
C16 0.029(3) 0.039(4) 0.054(5) -0.002(3) 0.001(3) 0.006(3)
C17 0.019(3) 0.048(4) 0.057(5) 0.002(4) 0.001(3) 0.012(3)
C18 0.028(3) 0.052(4) 0.049(4) -0.007(4) 0.001(3) 0.004(3)
C19 0.031(4) 0.041(4) 0.057(5) 0.008(3) -0.002(3) 0.003(3)
C20 0.032(4) 0.046(4) 0.080(6) -0.003(4) 0.001(4) 0.010(3)
C21 0.131(11) 0.108(10) 0.062(7) 0.016(7) 0.037(7) 0.016(8)
C22 0.158(16) 0.157(15) 0.098(11) 0.043(11) 0.020(10) 0.025(13)
C23 0.182(19) 0.176(19) 0.127(15) 0.040(13) -0.015(13) 0.036(15)
C25 0.117(10) 0.118(10) 0.079(8) 0.023(7) 0.056(7) 0.033(8)
C26 0.120(12) 0.175(15) 0.093(10) 0.017(10) 0.063(9) 0.038(11)
C27 0.174(17) 0.25(2) 0.150(16) 0.060(16) 0.091(14) 0.141(17)
C29 0.125(12) 0.146(13) 0.085(9) 0.005(9) 0.055(8) -0.023(10)
C30 0.115(12) 0.174(16) 0.118(12) 0.013(11) 0.057(10) -0.032(11)
C33 0.123(11) 0.133(12) 0.077(9) -0.006(8) 0.046(8) -0.016(9)
C34 0.163(16) 0.135(14) 0.106(12) -0.015(10) 0.028(11) 0.015(12)
C35 0.20(2) 0.21(2) 0.136(17) -0.032(16) 0.012(15) -0.039(19)
C37 0.119(10) 0.127(11) 0.068(7) -0.013(7) -0.052(7) 0.024(8)
C38 0.115(11) 0.152(14) 0.104(11) -0.012(10) -0.060(9) 0.038(10)
C39 0.194(19) 0.25(2) 0.158(16) -0.100(17) -0.106(15) 0.146(18)
C40 0.15(3) 0.14(3) 0.18(3) -0.05(2) -0.11(2) 0.10(2)
C41 0.144(12) 0.109(10) 0.057(7) 0.006(6) -0.043(7) -0.015(9)
C42 0.159(16) 0.116(12) 0.144(15) 0.038(11) -0.045(12) 0.002(11)
C43 0.22(2) 0.22(2) 0.114(14) 0.040(15) -0.005(15) -0.048(19)
C45 0.130(12) 0.128(12) 0.093(9) -0.031(8) -0.058(9) 0.033(9)
C46 0.180(17) 0.180(17) 0.082(10) -0.046(11) -0.001(10) 0.009(14)
C49 0.120(11) 0.128(12) 0.097(10) -0.005(9) -0.053(9) -0.012(9)
C50 0.109(12) 0.199(18) 0.123(13) -0.013(12) -0.058(10) -0.028(12)
C53 0.116(12) 0.25(2) 0.094(11) 0.016(12) 0.057(9) 0.068(13)
C54 0.129(14) 0.22(2) 0.22(2) 0.035(18) 0.097(15) 0.092(15)
C57 0.115(11) 0.151(13) 0.085(9) -0.035(9) 0.054(8) -0.031(9)
C58 0.123(12) 0.160(15) 0.133(13) -0.018(11) 0.087(10) -0.041(11)
C59 0.135(14) 0.21(2) 0.192(19) -0.065(16) 0.101(14) -0.080(14)
C60 0.27(3) 0.28(3) 0.38(4) -0.17(3) 0.20(3) -0.18(3)
C61 0.117(12) 0.180(17) 0.122(13) -0.048(12) 0.047(10) -0.032(11)
C62 0.152(16) 0.23(2) 0.120(13) -0.114(15) 0.008(12) 0.026(16)
C63 0.126(15) 0.21(2) 0.22(2) -0.118(19) 0.006(15) -0.021(15)
C65 0.108(11) 0.166(15) 0.087(10) -0.020(10) 0.021(8) -0.001(10)
C66 0.21(2) 0.176(18) 0.101(12) 0.034(12) -0.019(13) -0.055(16)
C69 0.108(10) 0.171(14) 0.086(9) 0.037(9) -0.055(8) -0.046(10)
C70 0.121(12) 0.162(15) 0.113(11) 0.016(11) -0.076(10) -0.027(10)
C71 0.148(15) 0.22(2) 0.157(16) 0.066(15) -0.091(13) -0.088(15)
C73 0.128(13) 0.209(18) 0.090(10) -0.013(11) -0.051(9) 0.055(12)
C77 0.112(11) 0.187(17) 0.099(11) 0.052(11) -0.026(9) -0.015(11)
C78 0.143(15) 0.28(3) 0.112(13) 0.121(16) -0.012(11) 0.034(17)
C79 0.141(16) 0.182(19) 0.154(17) 0.061(14) -0.011(13) -0.005(14)
C81 0.115(11) 0.156(14) 0.086(10) 0.018(10) -0.023(8) 0.009(10)
C82 0.20(2) 0.137(15) 0.113(13) -0.024(11) 0.011(13) -0.050(14)
C83 0.073(14) 0.075(14) 0.094(17) -0.021(12) 0.019(12) 0.018(11)

loop_
_atom_type_symbol
_atom_type_description
_atom_type_scat_dispersion_real
_atom_type_scat_dispersion_imag
_atom_type_scat_source
C C 0.0033 0.0016 'International Tables Vol C Tables 4.2.6.8 and 6.1.1.4'
H H 0.0000 0.0000 'International Tables Vol C Tables 4.2.6.8 and 6.1.1.4'
Al Al 0.0645 0.0514 'International Tables Vol C Tables 4.2.6.8 and 6.1.1.4'
Mo Mo -1.6832 0.6857 'International Tables Vol C Tables 4.2.6.8 and 6.1.1.4'
N N 0.0061 0.0033 'International Tables Vol C Tables 4.2.6.8 and 6.1.1.4'
O O 0.0106 0.0060 'International Tables Vol C Tables 4.2.6.8 and 6.1.1.4'

loop_
_exptl_crystal_face_index_h
_exptl_crystal_face_index_k
_exptl_crystal_face_index_l
_exptl_crystal_face_perp_dist
10 -8 -29 0.0450
-2 1 5 0.0400
19 -17 15 0.0289
-19 10 -15 0.0473
6 74 0 0.0541
9 -66 10 0.0508
-18 -29 -12 0.0639
16 48 9 0.0400
-10 62 -11 0.0546
0 -1 0 0.0525
0 1 0 0.0497

loop_
_geom_angle_atom_site_label_1
_geom_angle_atom_site_label_2
_geom_angle_atom_site_label_3
_geom_angle
_geom_angle_site_symmetry_1
_geom_angle_site_symmetry_3
_geom_angle_publ_flag
O1 Mo1 O3 97.4(3) . . ?
O1 Mo1 O4 159.4(3) . . ?
O1 Mo1 O10 101.6(3) . . ?
O1 Mo1 O11 94.4(3) . . ?
O2 Mo1 O1 106.1(3) . . ?
O2 Mo1 O3 101.1(3) . . ?
O2 Mo1 O4 93.3(3) . . ?
O2 Mo1 O10 99.1(3) . . ?
O2 Mo1 O11 159.1(3) . . ?
O3 Mo1 O4 71.7(2) . . ?
O3 Mo1 O11 80.0(2) . . ?
O10 Mo1 O3 147.1(2) . . ?
O10 Mo1 O4 81.4(2) . . ?
O10 Mo1 O11 72.1(2) . . ?
O11 Mo1 O4 66.96(16) . . ?
O3 Mo2 O4 71.6(2) . . ?
O3 Mo2 O12 80.3(2) . . ?
O4 Mo2 O12 67.23(16) . . ?
O5 Mo2 O3 101.0(3) . . ?
O5 Mo2 O4 93.2(3) . . ?
O5 Mo2 O7 99.1(3) . . ?
O5 Mo2 O12 159.1(3) . . ?
O6 Mo2 O3 98.7(3) . . ?
O6 Mo2 O4 159.3(3) . . ?
O6 Mo2 O5 106.9(4) . . ?
O6 Mo2 O7 101.5(3) . . ?
O6 Mo2 O12 93.4(3) . . ?
O7 Mo2 O3 145.8(2) . . ?
O7 Mo2 O4 80.0(2) . . ?
O7 Mo2 O12 71.2(2) . . ?
O7 Mo3 O11 80.0(2) 3_665 . ?
O7 Mo3 O12 71.7(2) 3_665 3_665 ?
O8 Mo3 O7 101.4(3) . 3_665 ?
O8 Mo3 O9 105.3(3) . . ?
O8 Mo3 O10 99.1(3) . . ?
O8 Mo3 O11 159.6(3) . . ?
O8 Mo3 O12 93.7(3) . 3_665 ?
O9 Mo3 O7 97.6(3) . 3_665 ?
O9 Mo3 O10 101.5(3) . . ?
O9 Mo3 O11 94.7(3) . . ?
O9 Mo3 O12 159.9(3) . 3_665 ?
O10 Mo3 O7 147.0(2) . 3_665 ?
O10 Mo3 O11 72.0(2) . . ?
O10 Mo3 O12 81.5(2) . 3_665 ?
O12 Mo3 O11 67.13(16) 3_665 . ?
O14 Mo4 O16 101.3(3) . . ?
O14 Mo4 O19 94.8(3) . . ?
O14 Mo4 O21 160.5(3) . . ?
O14 Mo4 O22 99.1(3) . . ?
O15 Mo4 O14 105.1(4) . . ?
O15 Mo4 O16 98.3(3) . . ?
O15 Mo4 O19 159.3(3) . . ?
O15 Mo4 O21 93.7(3) . . ?
O15 Mo4 O22 101.4(3) . . ?
O16 Mo4 O19 71.70(19) . . ?
O16 Mo4 O21 80.6(2) . . ?
O16 Mo4 O22 146.7(2) . . ?
O21 Mo4 O19 67.21(17) . . ?
O22 Mo4 O19 80.7(2) . . ?
O22 Mo4 O21 71.7(2) . . ?
O16 Mo5 O19 71.9(2) . . ?
O16 Mo5 O20 80.6(2) . . ?
O17 Mo5 O16 98.0(3) . . ?
O17 Mo5 O18 106.0(4) . . ?
O17 Mo5 O19 159.1(3) . . ?
O17 Mo5 O20 93.5(3) . . ?
O17 Mo5 O25 101.8(3) . . ?
O18 Mo5 O16 101.4(3) . . ?
O18 Mo5 O19 94.1(3) . . ?
O18 Mo5 O20 159.8(3) . . ?
O18 Mo5 O25 98.3(3) . . ?
O19 Mo5 O20 67.19(17) . . ?
O25 Mo5 O16 146.9(2) . . ?
O25 Mo5 O19 80.5(2) . . ?
O25 Mo5 O20 72.0(2) . . ?
O21 Mo6 O20 66.64(16) . 3_766 ?
O22 Mo6 O20 80.1(2) . 3_766 ?
O22 Mo6 O21 71.4(2) . . ?
O22 Mo6 O25 145.8(2) . 3_766 ?
O23 Mo6 O20 93.9(3) . 3_766 ?
O23 Mo6 O21 159.2(3) . . ?
O23 Mo6 O22 99.1(3) . . ?
O23 Mo6 O25 101.4(3) . 3_766 ?
O24 Mo6 O20 159.5(3) . 3_766 ?
O24 Mo6 O21 94.2(3) . . ?
O24 Mo6 O22 101.3(3) . . ?
O24 Mo6 O23 105.9(3) . . ?
O24 Mo6 O25 99.0(3) . 3_766 ?
O25 Mo6 O20 71.5(2) 3_766 3_766 ?
O25 Mo6 O21 80.0(2) 3_766 . ?
O28 Mo7 O27 71.63(18) . . ?
O28 Mo7 O31 146.9(2) . . ?
O28 Mo7 O32 80.6(2) . . ?
O29 Mo7 O27 93.9(2) . . ?
O29 Mo7 O28 101.1(3) . . ?
O29 Mo7 O30 106.0(3) . . ?
O29 Mo7 O31 98.9(3) . . ?
O29 Mo7 O32 159.3(2) . . ?
O30 Mo7 O27 159.1(2) . . ?
O30 Mo7 O28 97.8(3) . . ?
O30 Mo7 O31 101.7(2) . . ?
O30 Mo7 O32 94.2(2) . . ?
O31 Mo7 O27 80.98(18) . . ?
O31 Mo7 O32 71.56(18) . . ?
O32 Mo7 O27 66.81(15) . . ?
O31 Mo8 O32 71.91(18) . . ?
O31 Mo8 O35 80.83(18) . . ?
O31 Mo8 O36 147.0(2) . . ?
O32 Mo8 O35 67.01(15) . . ?
O33 Mo8 O31 101.7(2) . . ?
O33 Mo8 O32 94.5(2) . . ?
O33 Mo8 O35 159.8(2) . . ?
O33 Mo8 O36 98.1(3) . . ?
O34 Mo8 O31 98.2(3) . . ?
O34 Mo8 O32 158.8(2) . . ?
O34 Mo8 O33 106.0(3) . . ?
O34 Mo8 O35 93.3(2) . . ?
O34 Mo8 O36 101.4(3) . . ?
O36 Mo8 O32 80.5(2) . . ?
O36 Mo8 O35 71.80(19) . . ?
O36 Mo9 O35 71.73(18) . . ?
O36 Mo9 O39 80.3(2) . . ?
O36 Mo9 O40 146.2(2) . . ?
O37 Mo9 O35 93.6(3) . . ?
O37 Mo9 O36 101.6(3) . . ?
O37 Mo9 O39 159.4(3) . . ?
O37 Mo9 O40 98.4(3) . . ?
O38 Mo9 O35 159.7(3) . . ?
O38 Mo9 O36 98.9(3) . . ?
O38 Mo9 O37 106.1(3) . . ?
O38 Mo9 O39 93.8(3) . . ?
O38 Mo9 O40 101.4(3) . . ?
O39 Mo9 O35 67.31(16) . . ?
O40 Mo9 O35 80.14(19) . . ?
O40 Mo9 O39 71.67(19) . . ?
O39 Mo10 O44 67.12(15) . . ?
O40 Mo10 O39 71.68(19) . . ?
O40 Mo10 O44 79.95(19) . . ?
O41 Mo10 O39 93.6(2) . . ?
O41 Mo10 O40 101.6(3) . . ?
O41 Mo10 O43 98.6(3) . . ?
O41 Mo10 O44 159.4(2) . . ?
O42 Mo10 O39 159.5(2) . . ?
O42 Mo10 O40 97.6(2) . . ?
O42 Mo10 O41 105.8(3) . . ?
O42 Mo10 O43 102.1(2) . . ?
O42 Mo10 O44 94.2(2) . . ?
O43 Mo10 O39 80.83(19) . . ?
O43 Mo10 O40 146.6(2) . . ?
O43 Mo10 O44 72.00(18) . . ?
O43 Mo11 O44 71.90(18) . . ?
O43 Mo11 O47 80.76(19) . . ?
O45 Mo11 O43 102.4(2) . . ?
O45 Mo11 O44 94.3(2) . . ?
O45 Mo11 O46 105.7(3) . . ?
O45 Mo11 O47 159.4(2) . . ?
O45 Mo11 O48 97.4(2) . . ?
O46 Mo11 O43 99.1(3) . . ?
O46 Mo11 O44 159.5(2) . . ?
O46 Mo11 O47 93.8(2) . . ?
O46 Mo11 O48 100.9(3) . . ?
O47 Mo11 O44 67.00(15) . . ?
O48 Mo11 O43 146.7(2) . . ?
O48 Mo11 O44 80.26(19) . . ?
O48 Mo11 O47 71.71(19) . . ?
O28 Mo12 O27 71.60(18) . . ?
O28 Mo12 O47 80.4(2) . . ?
O28 Mo12 O48 146.5(2) . . ?
O47 Mo12 O27 66.96(16) . . ?
O48 Mo12 O27 80.48(19) . . ?
O48 Mo12 O47 71.68(19) . . ?
O49 Mo12 O27 159.4(3) . . ?
O49 Mo12 O28 98.8(3) . . ?
O49 Mo12 O47 93.9(3) . . ?
O49 Mo12 O48 101.2(3) . . ?
O49 Mo12 O50 105.8(3) . . ?
O50 Mo12 O27 94.1(3) . . ?
O50 Mo12 O28 101.5(3) . . ?
O50 Mo12 O47 159.6(3) . . ?
O50 Mo12 O48 98.6(3) . . ?
O4 Al1 O4 180.0(2) 3_665 . ?
O4 Al1 O11 92.8(2) . 3_665 ?
O4 Al1 O11 87.2(2) 3_665 3_665 ?
O4 Al1 O11 92.8(2) 3_665 . ?
O4 Al1 O11 87.2(2) . . ?
O4 Al1 O12 92.2(2) . 3_665 ?
O4 Al1 O12 87.8(2) 3_665 3_665 ?
O4 Al1 O12 87.8(2) . . ?
O4 Al1 O12 92.2(2) 3_665 . ?
O11 Al1 O11 180.0 3_665 . ?
O11 Al1 O12 87.1(2) . 3_665 ?
O11 Al1 O12 92.9(2) 3_665 3_665 ?
O11 Al1 O12 92.9(2) . . ?
O11 Al1 O12 87.1(2) 3_665 . ?
O12 Al1 O12 180.0(2) 3_665 . ?
O19 Al2 O19 180.0 . 3_766 ?
O20 Al2 O19 93.0(2) . 3_766 ?
O20 Al2 O19 87.0(2) 3_766 3_766 ?
O20 Al2 O19 87.0(2) . . ?
O20 Al2 O19 93.0(2) 3_766 . ?
O20 Al2 O20 180.0(4) . 3_766 ?
O21 Al2 O19 92.7(2) . 3_766 ?
O21 Al2 O19 92.7(2) 3_766 . ?
O21 Al2 O19 87.3(2) 3_766 3_766 ?
O21 Al2 O19 87.3(2) . . ?
O21 Al2 O20 87.4(2) . 3_766 ?
O21 Al2 O20 92.6(2) 3_766 3_766 ?
O21 Al2 O20 92.6(2) . . ?
O21 Al2 O20 87.4(2) 3_766 . ?
O21 Al2 O21 180.0 3_766 . ?
O27 Al3 O32 86.7(2) . . ?
O27 Al3 O35 92.4(2) . . ?
O27 Al3 O39 179.7(3) . . ?
O27 Al3 O44 92.9(2) . . ?
O27 Al3 O47 87.5(2) . . ?
O35 Al3 O32 86.7(2) . . ?
O35 Al3 O39 87.5(2) . . ?
O39 Al3 O32 93.0(2) . . ?
O44 Al3 O32 179.5(2) . . ?
O44 Al3 O35 92.9(2) . . ?
O44 Al3 O39 87.4(2) . . ?
O44 Al3 O47 87.3(2) . . ?
O47 Al3 O32 93.0(2) . . ?
O47 Al3 O35 179.7(3) . . ?
O47 Al3 O39 92.7(2) . . ?
Mo1 O3 Mo2 120.3(3) . . ?
Mo1 O4 Mo2 89.77(18) . . ?
Al1 O4 Mo1 102.8(2) . . ?
Al1 O4 Mo2 102.6(2) . . ?
C2 O4 Mo1 119.1(5) . . ?
C2 O4 Mo2 117.4(5) . . ?
C2 O4 Al1 119.9(5) . . ?
Mo3 O7 Mo2 120.5(3) 3_665 . ?
Mo1 O10 Mo3 120.7(3) . . ?
Mo1 O11 Mo3 89.70(16) . . ?
Al1 O11 Mo1 103.0(2) . . ?
Al1 O11 Mo3 102.9(2) . . ?
C1 O11 Mo1 119.1(4) . . ?
C1 O11 Mo3 119.3(4) . . ?
C1 O11 Al1 118.2(4) . . ?
Mo3 O12 Mo2 89.97(17) 3_665 . ?
Al1 O12 Mo2 102.3(2) . . ?
Al1 O12 Mo3 103.0(2) . 3_665 ?
C3 O12 Mo2 117.2(5) . . ?
C3 O12 Mo3 118.7(5) . 3_665 ?
C3 O12 Al1 120.4(5) . . ?
Mo4 O16 Mo5 120.2(3) . . ?
Mo5 O19 Mo4 90.16(16) . . ?
Al2 O19 Mo4 102.5(2) . . ?
Al2 O19 Mo5 102.9(2) . . ?
C7 O19 Mo4 118.7(5) . . ?
C7 O19 Mo5 119.9(5) . . ?
C7 O19 Al2 118.0(5) . . ?
Mo5 O20 Mo6 89.84(17) . 3_766 ?
Al2 O20 Mo5 103.0(2) . . ?
Al2 O20 Mo6 103.0(2) . 3_766 ?
C6 O20 Mo5 119.6(5) 3_766 . ?
C6 O20 Mo6 118.2(5) 3_766 3_766 ?
C6 O20 Al2 118.5(5) 3_766 . ?
Mo4 O21 Mo6 89.78(17) . . ?
Al2 O21 Mo4 102.9(2) . . ?
Al2 O21 Mo6 103.0(2) . . ?
C8 O21 Mo4 119.1(5) . . ?
C8 O21 Mo6 118.6(5) . . ?
C8 O21 Al2 118.6(5) . . ?
Mo6 O22 Mo4 120.7(3) . . ?
Mo5 O25 Mo6 120.1(3) . 3_766 ?
Mo7 O27 Mo12 89.86(16) . . ?
Al3 O27 Mo7 103.2(2) . . ?
Al3 O27 Mo12 102.9(2) . . ?
C18 O27 Mo7 118.6(4) . . ?
C18 O27 Mo12 119.4(4) . . ?
C18 O27 Al3 118.3(4) . . ?
Mo12 O28 Mo7 120.5(3) . . ?
Mo8 O31 Mo7 120.2(3) . . ?
Mo7 O32 Mo8 90.40(16) . . ?
Al3 O32 Mo7 103.3(2) . . ?
Al3 O32 Mo8 103.3(2) . . ?
C14 O32 Mo7 118.1(4) . . ?
C14 O32 Mo8 118.4(4) . . ?
C14 O32 Al3 118.7(4) . . ?
Mo8 O35 Mo9 89.73(15) . . ?
Al3 O35 Mo8 102.95(19) . . ?
Al3 O35 Mo9 102.4(2) . . ?
C19 O35 Mo8 119.5(4) . . ?
C19 O35 Mo9 119.2(4) . . ?
C19 O35 Al3 118.1(4) . . ?
Mo9 O36 Mo8 120.3(3) . . ?
Mo9 O39 Mo10 90.03(16) . . ?
Al3 O39 Mo9 102.7(2) . . ?
Al3 O39 Mo10 102.7(2) . . ?
C13 O39 Mo9 118.4(4) . . ?
C13 O39 Mo10 119.6(4) . . ?
C13 O39 Al3 118.6(4) . . ?
Mo10 O40 Mo9 120.0(3) . . ?
Mo10 O43 Mo11 120.3(2) . . ?
Mo11 O44 Mo10 89.80(15) . . ?
Al3 O44 Mo10 102.72(19) . . ?
Al3 O44 Mo11 102.82(18) . . ?
C17 O44 Mo10 118.0(4) . . ?
C17 O44 Mo11 118.4(4) . . ?
C17 O44 Al3 120.0(4) . . ?
Mo11 O47 Mo12 89.93(16) . . ?
Al3 O47 Mo11 102.9(2) . . ?
Al3 O47 Mo12 102.7(2) . . ?
C12 O47 Mo11 118.9(4) . . ?
C12 O47 Mo12 118.8(4) . . ?
C12 O47 Al3 118.8(4) . . ?
Mo12 O48 Mo11 120.3(3) . . ?
C21 N1 C29 109.9(11) . . ?
C21 N1 C33 113.9(11) . . ?
C25 N1 C21 105.2(8) . . ?
C25 N1 C29 112.8(11) . . ?
C25 N1 C33 111.3(11) . . ?
C33 N1 C29 104.1(8) . . ?
C41 N2 C37 108.4(11) . . ?
C45 N2 C37 105.6(8) . . ?
C45 N2 C41 114.2(11) . . ?
C49 N2 C37 113.1(11) . . ?
C49 N2 C41 105.0(8) . . ?
C49 N2 C45 110.7(12) . . ?
C57 N3 C53 112.5(14) . . ?
C57 N3 C61 106.8(9) . . ?
C57 N3 C65 110.2(12) . . ?
C61 N3 C53 108.6(13) . . ?
C61 N3 C65 112.3(13) . . ?
C65 N3 C53 106.5(10) . . ?
C69 N4 C73 111.2(14) . . ?
C69 N4 C77 105.6(9) . . ?
C73 N4 C77 110.2(13) . . ?
C81 N4 C69 111.0(12) . . ?
C81 N4 C73 106.4(10) . . ?
C81 N4 C77 112.5(13) . . ?
C85 N5 C93 101.7(14) . . ?
C85 N5 C97 125.3(15) . . ?
C89 N5 C85 102.4(13) . . ?
C89 N5 C93 108.7(12) . . ?
C89 N5 C97 106.4(12) . . ?
C93 N5 C97 111.3(12) . . ?
C101 N6 C102 124(2) . . ?
C101 N6 C103 116.1(18) . . ?
C103 N6 C102 119.5(18) . . ?
O11 C1 C4 113.7(6) . . ?
O4 C2 C4 110.2(7) . 3_665 ?
O12 C3 C4 109.4(6) . . ?
C1 C4 C2 111.2(7) . 3_665 ?
C1 C4 C3 111.1(7) . . ?
C1 C4 C5 104.6(7) . . ?
C2 C4 C3 112.6(7) 3_665 . ?
C2 C4 C5 108.8(8) 3_665 . ?
C5 C4 C3 108.2(8) . . ?
O13 C5 C4 111.1(8) . . ?
O20 C6 C9 112.8(7) 3_766 . ?
O19 C7 C9 113.7(6) . . ?
O21 C8 C9 112.8(7) . 3_766 ?
C6 C9 C7 109.4(8) . . ?
C6 C9 C10 107.2(8) . . ?
C7 C9 C10 110.7(8) . . ?
C8 C9 C6 111.9(8) 3_766 . ?
C8 C9 C7 110.9(8) 3_766 . ?
C8 C9 C10 106.6(8) 3_766 . ?
O26 C10 O26' 99.2(17) . . ?
O26 C10 C9 115.2(12) . . ?
O26' C10 C9 113.8(12) . . ?
C12 C11 C15 108.8(7) . . ?
C13 C11 C12 111.0(6) . . ?
C13 C11 C15 108.2(7) . . ?
C14 C11 C12 112.3(7) . . ?
C14 C11 C13 112.2(7) . . ?
C14 C11 C15 103.9(6) . . ?
O47 C12 C11 111.1(6) . . ?
O39 C13 C11 111.5(6) . . ?
O32 C14 C11 111.7(5) . . ?
O51 C15 C11 110.9(7) . . ?
C18 C16 C17 112.4(6) . . ?
C19 C16 C17 112.4(6) . . ?
C19 C16 C18 109.2(6) . . ?
C20 C16 C17 105.0(6) . . ?
C20 C16 C18 108.2(6) . . ?
C20 C16 C19 109.4(6) . . ?
O44 C17 C16 109.9(5) . . ?
O27 C18 C16 112.8(6) . . ?
O35 C19 C16 113.5(6) . . ?
O52 C20 C16 111.8(6) . . ?
N1 C21 C22 113.5(10) . . ?
C21 C22 C23 109.1(12) . . ?
C24 C23 C22 112.2(18) . . ?
N1 C25 C26 114.2(9) . . ?
C25 C26 C27 109.3(10) . . ?
C28 C27 C26 117.4(18) . . ?
N1 C29 C30 116.6(10) . . ?
C31 C30 C29 112.0(14) . . ?
C32 C31 C30 115(2) . . ?
C34 C33 N1 112.7(11) . . ?
C33 C34 C35 110.7(13) . . ?
C36 C35 C34 110(2) . . ?
C38 C37 N2 114.8(9) . . ?
C37 C38 C39 109.7(10) . . ?
C40 C39 C38 117.6(16) . . ?
C42 C41 N2 112.2(10) . . ?
C41 C42 C43 108.6(13) . . ?
C44 C43 C42 110.2(19) . . ?
N2 C45 C46 115.1(10) . . ?
C47 C46 C45 109.3(12) . . ?
C48 C47 C46 112.7(18) . . ?
C50 C49 N2 115.9(11) . . ?
C51 C50 C49 111.4(14) . . ?
C52 C51 C50 117(2) . . ?
N3 C53 C54 119.2(12) . . ?
C55 C54 C53 114.2(16) . . ?
C56 C55 C54 118(3) . . ?
C58 C57 N3 115.5(10) . . ?
C57 C58 C59 108.2(10) . . ?
C58 C59 C60 114.7(14) . . ?
N3 C61 C62 116.5(13) . . ?
C63 C62 C61 109.7(12) . . ?
C64 C63 C62 110.3(18) . . ?
C66 C65 N3 116.7(13) . . ?
C67 C66 C65 110.3(15) . . ?
C68 C67 C66 111(2) . . ?
C70 C69 N4 115.4(10) . . ?
C69 C70 C71 108.9(10) . . ?
C72 C71 C70 113.9(16) . . ?
C74 C73 N4 119.2(12) . . ?
C75 C74 C73 113.8(19) . . ?
C76 C75 C74 119(3) . . ?
C78 C77 N4 115.3(12) . . ?
C79 C78 C77 110.5(13) . . ?
C80 C79 C78 114.2(17) . . ?
N4 C81 C82 116.6(13) . . ?
C81 C82 C83 110.9(14) . . ?
C84 C83 C82 109(2) . . ?
C86 C85 N5 117(2) . . ?
C85 C86 C87 89(2) . . ?
C86 C87 C88 102(3) . . ?
C90 C89 N5 115.5(13) . . ?
C89 C90 C91 109.5(13) . . ?
C92 C91 C90 105.1(16) . . ?
N5 C93 C94 130.8(16) . . ?
C95 C94 C93 114(2) . . ?
C94 C95 C96 124(3) . . ?
N5 C97 C98 132.9(15) . . ?
C99 C98 C97 117(2) . . ?
C98 C99 C100 129(3) . . ?
O53 C101 N6 119(2) . . ?

loop_
_geom_bond_atom_site_label_1
_geom_bond_atom_site_label_2
_geom_bond_distance
_geom_bond_site_symmetry_2
_geom_bond_publ_flag
Mo1 O1 1.708(6) . ?
Mo1 O2 1.696(6) . ?
Mo1 O3 1.912(6) . ?
Mo1 O4 2.358(5) . ?
Mo1 O10 1.904(6) . ?
Mo1 O11 2.349(5) . ?
Mo2 O3 1.924(6) . ?
Mo2 O4 2.358(6) . ?
Mo2 O5 1.717(7) . ?
Mo2 O6 1.708(8) . ?
Mo2 O7 1.921(6) . ?
Mo2 O12 2.360(5) . ?
Mo3 O7 1.911(6) 3_665 ?
Mo3 O8 1.695(7) . ?
Mo3 O9 1.712(6) . ?
Mo3 O10 1.909(6) . ?
Mo3 O11 2.350(5) . ?
Mo3 O12 2.346(5) 3_665 ?
Mo4 O14 1.702(7) . ?
Mo4 O15 1.701(6) . ?
Mo4 O16 1.917(6) . ?
Mo4 O19 2.355(5) . ?
Mo4 O21 2.351(5) . ?
Mo4 O22 1.918(5) . ?
Mo5 O16 1.921(6) . ?
Mo5 O17 1.701(7) . ?
Mo5 O18 1.713(7) . ?
Mo5 O19 2.345(5) . ?
Mo5 O20 2.349(5) . ?
Mo5 O25 1.919(5) . ?
Mo6 O20 2.367(5) 3_766 ?
Mo6 O21 2.366(5) . ?
Mo6 O22 1.914(6) . ?
Mo6 O23 1.700(6) . ?
Mo6 O24 1.697(6) . ?
Mo6 O25 1.925(6) 3_766 ?
Mo7 O27 2.357(4) . ?
Mo7 O28 1.918(5) . ?
Mo7 O29 1.702(6) . ?
Mo7 O30 1.711(5) . ?
Mo7 O31 1.931(5) . ?
Mo7 O32 2.344(5) . ?
Mo8 O31 1.907(5) . ?
Mo8 O32 2.346(5) . ?
Mo8 O33 1.710(5) . ?
Mo8 O34 1.697(6) . ?
Mo8 O35 2.356(4) . ?
Mo8 O36 1.922(5) . ?
Mo9 O35 2.363(5) . ?
Mo9 O36 1.916(5) . ?
Mo9 O37 1.703(6) . ?
Mo9 O38 1.699(6) . ?
Mo9 O39 2.354(5) . ?
Mo9 O40 1.924(5) . ?
Mo10 O39 2.355(5) . ?
Mo10 O40 1.922(6) . ?
Mo10 O41 1.691(6) . ?
Mo10 O42 1.689(5) . ?
Mo10 O43 1.914(5) . ?
Mo10 O44 2.362(4) . ?
Mo11 O43 1.928(5) . ?
Mo11 O44 2.357(4) . ?
Mo11 O45 1.696(5) . ?
Mo11 O46 1.709(5) . ?
Mo11 O47 2.355(5) . ?
Mo11 O48 1.921(6) . ?
Mo12 O27 2.358(5) . ?
Mo12 O28 1.918(5) . ?
Mo12 O47 2.358(5) . ?
Mo12 O48 1.918(5) . ?
Mo12 O49 1.696(6) . ?
Mo12 O50 1.701(6) . ?
Al1 O4 1.879(5) . ?
Al1 O4 1.879(5) 3_665 ?
Al1 O11 1.884(4) 3_665 ?
Al1 O11 1.884(4) . ?
Al1 O12 1.886(5) 3_665 ?
Al1 O12 1.886(5) . ?
Al2 O19 1.891(5) . ?
Al2 O19 1.891(5) 3_766 ?
Al2 O20 1.883(5) 3_766 ?
Al2 O20 1.883(5) . ?
Al2 O21 1.882(5) . ?
Al2 O21 1.882(5) 3_766 ?
Al3 O27 1.879(5) . ?
Al3 O32 1.890(5) . ?
Al3 O35 1.890(5) . ?
Al3 O39 1.891(5) . ?
Al3 O44 1.883(4) . ?
Al3 O47 1.884(5) . ?
O4 C2 1.450(9) . ?
O11 C1 1.416(8) . ?
O12 C3 1.445(9) . ?
O13 C5 1.405(13) . ?
O19 C7 1.424(10) . ?
O20 C6 1.439(9) 3_766 ?
O21 C8 1.443(9) . ?
O26 C10 1.315(14) . ?
O26' C10 1.333(14) . ?
O27 C18 1.455(8) . ?
O32 C14 1.449(8) . ?
O35 C19 1.439(8) . ?
O39 C13 1.454(8) . ?
O44 C17 1.479(7) . ?
O47 C12 1.461(8) . ?
O51 C15 1.409(11) . ?
O52 C20 1.442(9) . ?
O53 C101 1.32(2) . ?
N1 C21 1.522(15) . ?
N1 C25 1.515(15) . ?
N1 C29 1.535(17) . ?
N1 C33 1.533(16) . ?
N2 C37 1.559(15) . ?
N2 C41 1.536(16) . ?
N2 C45 1.529(15) . ?
N2 C49 1.528(17) . ?
N3 C53 1.541(18) . ?
N3 C57 1.520(16) . ?
N3 C61 1.525(13) . ?
N3 C65 1.526(17) . ?
N4 C69 1.519(16) . ?
N4 C73 1.530(18) . ?
N4 C77 1.547(18) . ?
N4 C81 1.465(17) . ?
N5 C85 1.544(16) . ?
N5 C89 1.520(14) . ?
N5 C93 1.547(14) . ?
N5 C97 1.554(14) . ?
N6 C101 1.34(2) . ?
N6 C102 1.458(16) . ?
N6 C103 1.431(14) . ?
C1 C4 1.518(11) . ?
C2 C4 1.542(13) 3_665 ?
C3 C4 1.573(13) . ?
C4 C5 1.550(11) . ?
C6 C9 1.530(13) . ?
C7 C9 1.539(12) . ?
C8 C9 1.520(13) 3_766 ?
C9 C10 1.559(13) . ?
C11 C12 1.540(11) . ?
C11 C13 1.537(11) . ?
C11 C14 1.524(10) . ?
C11 C15 1.560(10) . ?
C16 C17 1.538(10) . ?
C16 C18 1.534(10) . ?
C16 C19 1.524(10) . ?
C16 C20 1.510(9) . ?
C21 C22 1.538(17) . ?
C22 C23 1.56(2) . ?
C23 C24 1.498(17) . ?
C25 C26 1.530(17) . ?
C26 C27 1.55(2) . ?
C27 C28 1.47(3) . ?
C29 C30 1.542(19) . ?
C30 C31 1.51(3) . ?
C31 C32 1.36(4) . ?
C33 C34 1.523(19) . ?
C34 C35 1.54(2) . ?
C35 C36 1.48(3) . ?
C37 C38 1.521(17) . ?
C38 C39 1.54(2) . ?
C39 C40 1.45(3) . ?
C41 C42 1.531(19) . ?
C42 C43 1.55(2) . ?
C43 C44 1.48(3) . ?
C45 C46 1.558(18) . ?
C46 C47 1.508(16) . ?
C47 C48 1.488(17) . ?
C49 C50 1.506(19) . ?
C50 C51 1.49(3) . ?
C51 C52 1.41(4) . ?
C53 C54 1.56(2) . ?
C54 C55 1.42(3) . ?
C55 C56 1.41(4) . ?
C57 C58 1.468(17) . ?
C58 C59 1.52(2) . ?
C59 C60 1.54(2) . ?
C61 C62 1.530(14) . ?
C62 C63 1.520(16) . ?
C63 C64 1.504(17) . ?
C65 C66 1.51(2) . ?
C66 C67 1.493(16) . ?
C67 C68 1.33(3) . ?
C69 C70 1.479(17) . ?
C70 C71 1.53(2) . ?
C71 C72 1.47(3) . ?
C73 C74 1.515(16) . ?
C74 C75 1.41(3) . ?
C75 C76 1.40(4) . ?
C77 C78 1.541(19) . ?
C78 C79 1.519(16) . ?
C79 C80 1.498(17) . ?
C81 C82 1.51(2) . ?
C82 C83 1.517(16) . ?
C83 C84 1.455(17) . ?
C85 C86 1.513(18) . ?
C86 C87 1.517(18) . ?
C87 C88 1.517(18) . ?
C89 C90 1.485(14) . ?
C90 C91 1.533(14) . ?
C91 C92 1.450(17) . ?
C93 C94 1.565(17) . ?
C94 C95 1.491(18) . ?
C95 C96 1.500(18) . ?
C97 C98 1.590(17) . ?
C98 C99 1.496(18) . ?
C99 C100 1.507(18) . ?

loop_
_platon_squeeze_void_nr
_platon_squeeze_void_average_x
_platon_squeeze_void_average_y
_platon_squeeze_void_average_z
_platon_squeeze_void_volume
_platon_squeeze_void_count_electrons
_platon_squeeze_void_content
1 0.000 0.000 0.000 161 16 ' '
2 0.114 0.000 0.470 3596 512 ' '
3 0.078 0.500 0.110 3599 512 ' '
4 0.500 0.500 0.500 159 16 ' '

loop_
_exptl_oxdiff_crystal_face_indexfrac_h
_exptl_oxdiff_crystal_face_indexfrac_k
_exptl_oxdiff_crystal_face_indexfrac_l
_exptl_oxdiff_crystal_face_x
_exptl_oxdiff_crystal_face_y
_exptl_oxdiff_crystal_face_z
9.6773 -7.5572 -29.2822 -0.5663 0.8239 -0.0220
-2.0000 1.0001 5.0000 0.1123 -0.1380 0.0082
18.6844 -17.0284 15.1432 -0.8008 -0.5505 0.2357
-19.1041 10.3039 -15.0648 0.8151 0.5603 -0.1473
5.7988 73.6605 0.0508 -0.2070 -0.1419 -0.9680
8.7195 -65.6814 10.4668 -0.4041 -0.2781 0.8714
-18.4015 -29.1460 -12.2100 0.7646 0.5253 0.3734
15.7572 48.2143 9.0859 -0.6425 -0.4413 -0.6264
-10.0977 62.3992 -11.3166 0.4608 0.3170 -0.8290
0.0000 -1.0000 0.0000 -0.0008 0.0014 0.0130
-0.0000 1.0000 -0.0000 0.0008 -0.0014 -0.0130
